data_7209205
loop_
_publ_author_name
'Tian, Jian'
'Liu, Jian'
'Liu, Jun'
'Thallapally, Praveen K.'

_publ_section_title
;
 Identification of solid-state forms of cucurbit[6]uril for carbon dioxide
 capture
;
_journal_issue 8
_journal_name_full CrystEngComm
_journal_page_first 1528
_journal_paper_doi 10.1039/c3ce27017c
_journal_volume 15
_journal_year 2013
_chemical_formula_sum 'C180 H262 Cl3 N120 O101'
_chemical_formula_weight 5829.45
_chemical_name_common CB6
_chemical_name_systematic
;
?
;
_space_group_IT_number 145
_symmetry_cell_setting trigonal
_symmetry_space_group_name_Hall 'P 32'
_symmetry_space_group_name_H-M 'P 32'
_atom_sites_solution_hydrogens geom
_atom_sites_solution_primary direct
_atom_sites_solution_secondary difmap
_audit_creation_method SHELXL-97
_cell_angle_alpha 90.00
_cell_angle_beta 90.00
_cell_angle_gamma 120.00
_cell_formula_units_Z 3
_cell_length_a 22.1502(4)
_cell_length_b 22.1502(4)
_cell_length_c 47.2588(13)
_cell_measurement_temperature 100(2)
_cell_volume 20080.2(8)
_computing_cell_refinement 'SAINT (Bruker, 1998)'
_computing_data_collection 'Apex II'
_computing_data_reduction 'SAINT (Bruker, 1998)'
_computing_molecular_graphics 'XSeed (Barbour, 2001)'
_computing_publication_material 'local program'
_computing_structure_refinement 'SHELXL-97 (Sheldrick, 1997)'
_computing_structure_solution 'SHELXS-97 (Sheldrick, 1990)'
_diffrn_ambient_temperature 100(2)
_diffrn_measured_fraction_theta_full 0.997
_diffrn_measured_fraction_theta_max 0.997
_diffrn_measurement_device_type 'Bruker X8 Apex II CCD Diffractometer'
_diffrn_measurement_method '\f and \w scans'
_diffrn_radiation_monochromator graphite
_diffrn_radiation_source 'fine-focus sealed tube'
_diffrn_radiation_type MoK\a
_diffrn_radiation_wavelength 0.71073
_diffrn_reflns_av_R_equivalents 0.1156
_diffrn_reflns_av_sigmaI/netI 0.0654
_diffrn_reflns_limit_h_max 26
_diffrn_reflns_limit_h_min -26
_diffrn_reflns_limit_k_max 27
_diffrn_reflns_limit_k_min -26
_diffrn_reflns_limit_l_max 57
_diffrn_reflns_limit_l_min -57
_diffrn_reflns_number 299341
_diffrn_reflns_theta_full 25.76
_diffrn_reflns_theta_max 25.76
_diffrn_reflns_theta_min 1.15
_exptl_absorpt_coefficient_mu 0.148
_exptl_absorpt_correction_T_max 0.9710
_exptl_absorpt_correction_T_min 0.9570
_exptl_absorpt_correction_type multi-scan
_exptl_absorpt_process_details Bruker-SADABS
_exptl_crystal_colour Colourless
_exptl_crystal_density_diffrn 1.446
_exptl_crystal_density_method 'not measured'
_exptl_crystal_description Block
_exptl_crystal_F_000 9123
_exptl_crystal_size_max 0.30
_exptl_crystal_size_mid 0.25
_exptl_crystal_size_min 0.20
_refine_diff_density_max 2.542
_refine_diff_density_min -1.093
_refine_diff_density_rms 0.186
_refine_ls_abs_structure_details 'Flack H D (1983), Acta Cryst. A39, 876-881'
_refine_ls_abs_structure_Flack 0.63(17)
_refine_ls_extinction_method none
_refine_ls_goodness_of_fit_ref 2.682
_refine_ls_hydrogen_treatment constr
_refine_ls_matrix_type fullcycle
_refine_ls_number_parameters 1632
_refine_ls_number_reflns 50988
_refine_ls_number_restraints 34
_refine_ls_restrained_S_all 2.684
_refine_ls_R_factor_all 0.1873
_refine_ls_R_factor_gt 0.1681
_refine_ls_shift/su_max 0.086
_refine_ls_shift/su_mean 0.007
_refine_ls_structure_factor_coef Fsqd
_refine_ls_weighting_details 'calc w=1/[\s^2^(Fo^2^)+(0.1000P)^2^+0.0000P] where P=(Fo^2^+2Fc^2^)/3'
_refine_ls_weighting_scheme calc
_refine_ls_wR_factor_gt 0.4077
_refine_ls_wR_factor_ref 0.4182
_reflns_number_gt 39091
_reflns_number_total 50988
_reflns_threshold_expression >2sigma(I)
_cod_data_source_file c3ce27017c.txt
_cod_data_source_block CB6
_cod_original_sg_symbol_H-M P32
_cod_database_code 7209205

loop_
_symmetry_equiv_pos_as_xyz
'x, y, z'
'-y, x-y, z+2/3'
'-x+y, -x, z+1/3'

loop_
_atom_site_label
_atom_site_type_symbol
_atom_site_fract_x
_atom_site_fract_y
_atom_site_fract_z
_atom_site_U_iso_or_equiv
_atom_site_adp_type
_atom_site_occupancy
_atom_site_symmetry_multiplicity
_atom_site_calc_flag
_atom_site_refinement_flags
Cl1 Cl 1.66042(18) 1.25619(19) 0.23389(9) 0.0645(9) Uani 1 1 d .
Cl2 Cl 1.5747(2) 0.9759(2) 0.14138(10) 0.0861(13) Uani 1 1 d .
O1 O 1.4821(3) 1.3261(3) 0.20042(13) 0.0230(13) Uiso 1 1 d .
O2 O 1.4745(3) 1.3292(3) 0.07204(13) 0.0262(14) Uiso 1 1 d .
O3 O 1.2995(3) 1.3005(3) 0.19982(14) 0.0300(15) Uiso 1 1 d .
O4 O 1.3117(3) 1.3103(3) 0.07109(13) 0.0214(13) Uiso 1 1 d .
O5 O 1.1603(3) 1.1444(3) 0.19757(13) 0.0280(14) Uiso 1 1 d .
O6 O 1.1688(3) 1.1456(3) 0.07065(13) 0.0207(13) Uiso 1 1 d .
O7 O 1.1848(3) 1.0065(3) 0.20077(12) 0.0201(13) Uiso 1 1 d .
O8 O 1.1919(3) 1.0024(3) 0.07199(14) 0.0270(14) Uiso 1 1 d .
O9 O 1.3676(3) 1.0345(3) 0.20000(15) 0.0338(16) Uiso 1 1 d .
O10 O 1.3559(3) 1.0247(3) 0.07103(14) 0.0265(15) Uiso 1 1 d .
O11 O 1.5078(3) 1.1899(3) 0.19782(13) 0.0281(14) Uiso 1 1 d .
O12 O 1.4982(3) 1.1864(3) 0.07060(13) 0.0213(13) Uiso 1 1 d .
O13 O 0.8546(4) 0.5193(4) 0.30787(18) 0.049(2) Uiso 1 1 d .
O14 O 0.8684(4) 0.5401(4) 0.17843(18) 0.052(2) Uiso 1 1 d .
O15 O 0.9905(3) 0.6851(4) 0.30622(15) 0.0330(16) Uiso 1 1 d .
O16 O 1.0169(4) 0.6876(4) 0.17855(15) 0.0389(17) Uiso 1 1 d .
O17 O 0.9708(3) 0.8267(3) 0.30624(13) 0.0250(14) Uiso 1 1 d .
O18 O 0.9795(3) 0.8219(3) 0.17817(14) 0.0297(15) Uiso 1 1 d .
O19 O 0.8134(4) 0.8155(4) 0.30775(17) 0.0435(18) Uiso 1 1 d .
O20 O 0.7968(4) 0.7941(4) 0.17897(17) 0.049(2) Uiso 1 1 d .
O21 O 0.6765(3) 0.6476(3) 0.30659(15) 0.0316(16) Uiso 1 1 d .
O22 O 0.6502(4) 0.6462(4) 0.17874(15) 0.0370(17) Uiso 1 1 d .
O23 O 0.6942(3) 0.5045(3) 0.30674(14) 0.0259(14) Uiso 1 1 d .
O24 O 0.6875(3) 0.5106(3) 0.17804(14) 0.0298(15) Uiso 1 1 d .
O25 O 1.3190(5) 1.8179(5) -0.0378(2) 0.070(3) Uiso 1 1 d .
O26 O 1.4940(7) 1.6805(7) -0.0434(3) 0.106(4) Uiso 1 1 d .
O27 O 1.1699(7) 1.6527(6) -0.0438(3) 0.098(4) Uiso 1 1 d D
O28 O 1.3477(5) 1.5173(5) -0.0386(2) 0.069(3) Uiso 1 1 d D
O29 O 1.1062(5) 1.5794(5) 0.0155(2) 0.076(3) Uiso 1 1 d .
O30 O 1.2685(4) 1.4261(4) 0.02683(17) 0.0463(19) Uiso 1 1 d .
O31 O 1.1752(6) 1.6613(6) 0.0870(3) 0.087(3) Uiso 1 1 d .
O32 O 1.3426(4) 1.5100(4) 0.09090(19) 0.055(2) Uiso 1 1 d .
O33 O 1.3261(4) 1.8270(4) 0.09008(19) 0.056(2) Uiso 1 1 d .
O34 O 1.4923(6) 1.6710(6) 0.0862(3) 0.085(3) Uiso 1 1 d .
O35 O 1.3992(4) 1.9088(4) 0.02652(18) 0.049(2) Uiso 1 1 d .
O36 O 1.5614(7) 1.7544(7) 0.0157(3) 0.099(4) Uiso 1 1 d .
O37 O 0.8516(4) 0.5138(4) 0.09540(17) 0.0473(19) Uiso 1 1 d .
O38 O 0.9788(4) 0.8292(4) 0.09172(19) 0.053(2) Uiso 1 1 d .
O39 O 0.6882(5) 0.5034(5) 0.0917(2) 0.060(2) Uiso 1 1 d .
O40 O 0.8143(4) 0.8180(4) 0.09549(18) 0.051(2) Uiso 1 1 d .
O41 O 0.6000(4) 0.4924(4) 0.02676(17) 0.0454(19) Uiso 1 1 d .
O42 O 0.7420(5) 0.8080(5) 0.0314(2) 0.072(3) Uiso 1 1 d .
O43 O 0.6719(4) 0.4958(4) -0.03888(16) 0.0420(18) Uiso 1 1 d .
O44 O 0.8289(4) 0.8129(4) -0.03137(16) 0.0435(18) Uiso 1 1 d .
O45 O 0.8375(4) 0.5208(4) -0.03096(17) 0.0446(18) Uiso 1 1 d .
O46 O 0.9938(4) 0.8367(4) -0.03888(17) 0.0455(19) Uiso 1 1 d .
O47 O 0.9222(4) 0.5268(4) 0.03184(19) 0.056(2) Uiso 1 1 d .
O48 O 1.0657(4) 0.8404(4) 0.02714(16) 0.0420(18) Uiso 1 1 d .
O49 O 0.6850(5) 0.9929(5) -0.0546(2) 0.061(2) Uiso 1 1 d .
O50 O 0.9975(7) 1.1899(7) -0.0473(3) 0.097(4) Uiso 1 1 d .
O51 O 0.6937(4) 0.9354(4) 0.00849(18) 0.051(2) Uiso 1 1 d .
O52 O 1.0118(5) 1.1095(5) 0.0151(2) 0.062(2) Uiso 1 1 d .
O53 O 0.6849(4) 1.0137(4) 0.07419(18) 0.049(2) Uiso 1 1 d .
O54 O 1.0039(3) 1.1787(3) 0.08214(14) 0.0288(15) Uiso 1 1 d .
O55 O 0.6628(3) 1.1545(3) 0.08244(14) 0.0315(15) Uiso 1 1 d .
O56 O 0.9805(4) 1.3193(4) 0.07381(18) 0.052(2) Uiso 1 1 d .
O57 O 0.6558(4) 1.2236(4) 0.01581(19) 0.054(2) Uiso 1 1 d .
O58 O 0.9722(4) 1.3955(4) 0.00843(16) 0.0409(17) Uiso 1 1 d .
O59 O 0.6721(5) 1.1448(6) -0.0475(2) 0.086(3) Uiso 1 1 d D
O60 O 0.9834(4) 1.3416(5) -0.0537(2) 0.060(2) Uiso 1 1 d D
O61 O 1.1260(6) 1.7264(6) -0.0984(3) 0.084(3) Uiso 1 1 d .
O62 O 1.5399(5) 1.6082(5) -0.0983(2) 0.069(3) Uiso 1 1 d .
O63 O 1.2787(5) 1.8997(5) 0.0176(2) 0.064(2) Uiso 1 1 d .
O64 O 1.2313(5) 1.7963(5) 0.0473(2) 0.075(3) Uiso 1 1 d .
O65 O 1.2408(7) 1.7222(7) 0.0072(3) 0.111(4) Uiso 1 1 d .
O66 O 1.4244(7) 1.6131(7) 0.0083(3) 0.106(4) Uiso 1 1 d .
O67 O 1.4350(5) 1.5376(5) 0.0475(2) 0.074(3) Uiso 1 1 d .
O68 O 1.3872(5) 1.4309(5) 0.0168(2) 0.071(3) Uiso 1 1 d .
O69 O 1.1007(6) 1.3526(6) -0.0863(3) 0.090(3) Uiso 1 1 d .
O70 O 0.9826(5) 1.2610(5) 0.0016(2) 0.064(2) Uiso 1 1 d .
O71 O 1.1268(4) 1.2268(4) 0.01538(16) 0.0381(17) Uiso 1 1 d .
O72 O 1.0675(4) 1.2749(4) 0.04154(18) 0.054(2) Uiso 1 1 d .
O73 O 0.8421(6) 1.3612(6) 0.1726(3) 0.094(3) Uiso 1 1 d .
O74 O 1.0916(2) 1.3566(2) 0.14132(10) 0.0060(10) Uiso 1 1 d .
O75 O 1.3109(5) 1.4889(5) 0.1858(2) 0.078(3) Uiso 1 1 d .
O76 O 0.5662(5) 0.9832(5) -0.0852(2) 0.073(3) Uiso 1 1 d .
O77 O 0.5396(4) 1.1075(4) 0.01532(16) 0.0380(17) Uiso 1 1 d .
O78 O 0.6005(4) 1.0594(4) 0.04146(17) 0.0481(19) Uiso 1 1 d .
O79 O 0.6859(6) 1.0733(6) 0.0012(2) 0.080(3) Uiso 1 1 d .
O80 O 0.9681(7) 1.1113(7) 0.1783(3) 0.105(4) Uiso 1 1 d .
Cl81 Cl 1.00690(18) 1.07811(19) 0.23438(9) 0.0654(9) Uani 1 1 d .
O82 O 0.7410(7) 0.9748(7) 0.2043(3) 0.113(4) Uiso 1 1 d .
O83 O 0.9167(3) 0.9342(3) 0.12773(15) 0.0346(16) Uiso 1 1 d .
O85 O 1.0674(4) 0.9579(4) 0.02861(19) 0.055(2) Uiso 1 1 d .
O86 O 0.9627(6) 0.8990(6) 0.0008(2) 0.083(3) Uiso 1 1 d .
O87 O 0.8882(8) 0.8160(8) 0.0414(3) 0.115(4) Uiso 1 1 d .
O88 O 1.1584(4) 0.7576(4) 0.14026(16) 0.0427(18) Uiso 1 1 d .
O89 O 1.3580(6) 0.8473(6) 0.1869(3) 0.097(4) Uiso 1 1 d .
O90 O 1.2191(5) 0.7541(5) 0.2003(2) 0.077(3) Uiso 1 1 d .
O91 O 0.7441(4) 0.7491(4) 0.35561(18) 0.050(2) Uiso 1 1 d .
O92 O 0.9122(4) 0.8309(4) 0.35491(18) 0.049(2) Uiso 1 1 d .
O93 O 1.0022(4) 0.7560(4) 0.35532(18) 0.0468(19) Uiso 1 1 d .
O94 O 0.9197(4) 0.5866(4) 0.35593(16) 0.0425(18) Uiso 1 1 d .
O95 O 0.6700(4) 0.5810(4) 0.35543(17) 0.0433(18) Uiso 1 1 d .
O96 O 0.7516(5) 0.4937(5) 0.3548(2) 0.060(2) Uiso 1 1 d .
O97 O 0.4547(5) 0.5868(5) 0.1979(2) 0.068(2) Uiso 1 1 d .
O98 O 0.5088(4) 0.5764(4) 0.13928(16) 0.0394(17) Uiso 1 1 d .
O99 O 0.7507(4) 0.3986(4) 0.12727(15) 0.0376(16) Uiso 1 1 d .
O100 O 0.7771(7) 0.5131(7) 0.0419(3) 0.102(4) Uiso 1 1 d .
O101 O 0.7012(6) 0.4307(6) 0.0003(2) 0.079(3) Uiso 1 1 d .
O102 O 0.6021(5) 0.3772(5) 0.0282(2) 0.060(2) Uiso 1 1 d .
O103 O 0.8165(8) 0.6575(8) -0.1452(4) 0.130(5) Uiso 1 1 d .
N1 N 1.5545(4) 1.3542(4) 0.16144(15) 0.0192(16) Uiso 1 1 d .
N2 N 1.4723(4) 1.3864(3) 0.16149(15) 0.0171(15) Uiso 1 1 d .
N3 N 1.5455(3) 1.3454(3) 0.11074(15) 0.0161(15) Uiso 1 1 d .
N4 N 1.4802(3) 1.3964(3) 0.11026(15) 0.0156(15) Uiso 1 1 d .
N5 N 1.3569(4) 1.3702(4) 0.16146(16) 0.0213(16) Uiso 1 1 d .
N6 N 1.2412(3) 1.3067(3) 0.16017(14) 0.0152(15) Uiso 1 1 d .
C9 C 1.2592(5) 1.3515(5) 0.13578(19) 0.023(2) Uiso 1 1 d .
H9 H 1.2385 1.3825 0.1363 0.027 Uiso 1 1 calc R
C11 C 1.1706(4) 1.2643(5) 0.17106(19) 0.0226(19) Uiso 1 1 d .
H11A H 1.1725 1.2623 0.1919 0.027 Uiso 1 1 calc R
H11B H 1.1432 1.2870 0.1662 0.027 Uiso 1 1 calc R
C12 C 1.1760(4) 1.2665(4) 0.09805(17) 0.0138(17) Uiso 1 1 d .
H12A H 1.1454 1.2849 0.1038 0.017 Uiso 1 1 calc R
H12B H 1.1765 1.2650 0.0771 0.017 Uiso 1 1 calc R
C14 C 1.0994(4) 1.1722(4) 0.13364(16) 0.0116(16) Uiso 1 1 d .
H14 H 1.0622 1.1849 0.1318 0.014 Uiso 1 1 calc R
N7 N 1.3630(4) 1.3773(4) 0.11117(16) 0.0234(17) Uiso 1 1 d .
N8 N 1.2469(4) 1.3134(4) 0.10831(16) 0.0204(16) Uiso 1 1 d .
N9 N 1.1356(4) 1.1941(4) 0.15994(15) 0.0175(15) Uiso 1 1 d .
N10 N 1.0996(3) 1.0811(3) 0.15823(14) 0.0142(14) Uiso 1 1 d .
N11 N 1.1479(4) 1.1961(4) 0.10907(15) 0.0158(15) Uiso 1 1 d .
N12 N 1.0932(4) 1.0790(4) 0.10690(15) 0.0187(16) Uiso 1 1 d .
N13 N 1.1124(3) 0.9793(3) 0.16199(14) 0.0149(14) Uiso 1 1 d .
N14 N 1.1936(4) 0.9473(4) 0.16133(16) 0.0228(17) Uiso 1 1 d .
N15 N 1.1204(4) 0.9880(4) 0.11129(15) 0.0181(15) Uiso 1 1 d .
N16 N 1.1873(3) 0.9381(3) 0.10977(15) 0.0157(15) Uiso 1 1 d .
N17 N 1.3092(4) 0.9625(4) 0.16145(15) 0.0183(15) Uiso 1 1 d .
N18 N 1.4256(3) 1.0266(3) 0.16001(14) 0.0141(14) Uiso 1 1 d .
N19 N 1.3049(4) 0.9570(4) 0.11108(16) 0.0209(16) Uiso 1 1 d .
N20 N 1.4205(4) 1.0198(4) 0.10883(16) 0.0211(16) Uiso 1 1 d .
C27 C 1.4068(5) 0.9830(5) 0.13600(19) 0.0221(19) Uiso 1 1 d .
H27 H 1.4284 0.9528 0.1366 0.027 Uiso 1 1 calc R
C30 C 1.4893(4) 1.0670(4) 0.09836(17) 0.0136(16) Uiso 1 1 d .
H30A H 1.4873 1.0691 0.0775 0.016 Uiso 1 1 calc R
H30B H 1.5202 1.0481 0.1031 0.016 Uiso 1 1 calc R
C32 C 1.5676(4) 1.1615(4) 0.13333(17) 0.0136(17) Uiso 1 1 d .
H32 H 1.6047 1.1486 0.1316 0.016 Uiso 1 1 calc R
C29 C 1.4964(4) 1.0696(4) 0.17076(19) 0.0214(19) Uiso 1 1 d .
H29A H 1.4947 1.0714 0.1917 0.026 Uiso 1 1 calc R
H29B H 1.5242 1.0475 0.1657 0.026 Uiso 1 1 calc R
N21 N 1.5304(4) 1.1393(4) 0.15993(15) 0.0184(15) Uiso 1 1 d .
N22 N 1.5670(3) 1.2511(3) 0.15812(14) 0.0158(15) Uiso 1 1 d .
N23 N 1.5197(4) 1.1370(4) 0.10953(16) 0.0218(17) Uiso 1 1 d .
N24 N 1.5727(4) 1.2528(4) 0.10673(15) 0.0179(15) Uiso 1 1 d .
N25 N 0.8068(4) 0.4552(4) 0.26852(15) 0.0176(15) Uiso 1 1 d .
N26 N 0.9196(4) 0.5187(4) 0.27007(16) 0.0228(17) Uiso 1 1 d .
N27 N 0.8108(4) 0.4666(4) 0.21652(16) 0.0255(17) Uiso 1 1 d .
N28 N 0.9276(4) 0.5234(4) 0.21846(17) 0.0260(17) Uiso 1 1 d .
N29 N 1.0186(4) 0.6363(4) 0.26922(17) 0.0261(18) Uiso 1 1 d .
N30 N 1.0680(4) 0.7502(4) 0.27160(16) 0.0245(17) Uiso 1 1 d .
N31 N 1.0323(4) 0.6379(4) 0.21781(17) 0.0277(18) Uiso 1 1 d .
N32 N 1.0643(4) 0.7487(4) 0.21911(17) 0.0264(18) Uiso 1 1 d .
N33 N 1.0412(4) 0.8461(4) 0.26836(15) 0.0198(16) Uiso 1 1 d .
N34 N 0.9763(4) 0.8960(4) 0.26776(17) 0.0241(17) Uiso 1 1 d .
N35 N 1.0528(4) 0.8517(4) 0.21544(16) 0.0247(17) Uiso 1 1 d .
N36 N 0.9701(3) 0.8810(3) 0.21636(14) 0.0155(14) Uiso 1 1 d .
N37 N 0.8603(4) 0.8792(4) 0.26808(15) 0.0196(16) Uiso 1 1 d .
N38 N 0.7475(4) 0.8152(4) 0.27029(16) 0.0217(16) Uiso 1 1 d .
N39 N 0.8549(4) 0.8666(4) 0.21637(16) 0.0249(17) Uiso 1 1 d .
N40 N 0.7381(4) 0.8095(4) 0.21824(17) 0.0293(18) Uiso 1 1 d .
N41 N 0.6493(4) 0.6962(4) 0.26991(15) 0.0194(16) Uiso 1 1 d .
N42 N 0.5972(4) 0.5814(4) 0.27128(16) 0.0214(16) Uiso 1 1 d .
N43 N 0.6328(4) 0.6944(4) 0.21814(17) 0.0297(19) Uiso 1 1 d .
N44 N 0.6019(4) 0.5827(4) 0.21890(17) 0.0255(17) Uiso 1 1 d .
N45 N 0.6258(4) 0.4872(4) 0.26819(15) 0.0188(16) Uiso 1 1 d .
N46 N 0.6897(4) 0.4370(4) 0.26838(16) 0.0210(16) Uiso 1 1 d .
N47 N 0.6139(4) 0.4805(4) 0.21556(17) 0.0259(17) Uiso 1 1 d .
N48 N 0.6954(4) 0.4517(4) 0.21655(15) 0.0193(15) Uiso 1 1 d .
N49 N 1.4307(6) 1.8386(6) -0.0406(3) 0.071(3) Uiso 1 1 d D
N50 N 1.3491(7) 1.7504(8) -0.0688(3) 0.093(4) Uiso 1 1 d D
N51 N 1.5026(7) 1.7892(8) -0.0492(3) 0.092(4) Uiso 1 1 d D
N52 N 1.4208(7) 1.6926(6) -0.0678(3) 0.088(4) Uiso 1 1 d D
N53 N 1.2475(6) 1.6408(5) -0.0691(3) 0.082(4) Uiso 1 1 d D
N54 N 1.1626(6) 1.5457(6) -0.0491(3) 0.084(4) Uiso 1 1 d D
N55 N 1.3167(6) 1.5798(8) -0.0681(3) 0.113(5) Uiso 1 1 d D
N56 N 1.2349(5) 1.4945(5) -0.0402(2) 0.069(3) Uiso 1 1 d D
N57 N 1.1186(6) 1.4950(6) -0.0045(2) 0.055(3) Uiso 1 1 d D
N58 N 1.1134(7) 1.4977(7) 0.0416(3) 0.074(3) Uiso 1 1 d .
N59 N 1.1819(5) 1.4321(5) 0.00060(18) 0.039(2) Uiso 1 1 d D
N60 N 1.1848(5) 1.4397(5) 0.0482(2) 0.042(2) Uiso 1 1 d .
N61 N 1.1661(7) 1.5541(7) 0.0861(3) 0.072(3) Uiso 1 1 d .
N62 N 1.2534(9) 1.6387(9) 0.1157(4) 0.104(5) Uiso 1 1 d .
N63 N 1.2345(6) 1.4941(6) 0.0919(3) 0.062(3) Uiso 1 1 d .
N64 N 1.3161(6) 1.5776(5) 0.1161(2) 0.054(3) Uiso 1 1 d .
N65 N 1.3518(5) 1.7527(5) 0.1169(2) 0.048(2) Uiso 1 1 d .
N66 N 1.4345(6) 1.8409(6) 0.0920(3) 0.065(3) Uiso 1 1 d .
N67 N 1.4166(8) 1.6938(8) 0.1152(3) 0.092(4) Uiso 1 1 d .
N68 N 1.5010(6) 1.7796(6) 0.0866(3) 0.071(3) Uiso 1 1 d .
N69 N 1.4822(5) 1.8944(5) 0.0470(2) 0.052(3) Uiso 1 1 d .
N70 N 1.4857(4) 1.9015(4) 0.00115(17) 0.036(2) Uiso 1 1 d D
N71 N 1.5520(6) 1.8360(6) 0.0418(3) 0.068(3) Uiso 1 1 d .
N72 N 1.5464(6) 1.8391(6) -0.0046(2) 0.055(3) Uiso 1 1 d D
N73 N 0.9550(4) 0.6172(4) 0.09864(18) 0.034(2) Uiso 1 1 d .
N74 N 0.8678(4) 0.6134(5) 0.12242(19) 0.037(2) Uiso 1 1 d .
N75 N 1.0043(4) 0.7435(4) 0.09530(18) 0.0334(19) Uiso 1 1 d .
N76 N 0.9185(5) 0.7380(5) 0.11883(19) 0.038(2) Uiso 1 1 d .
N77 N 0.7494(4) 0.5967(4) 0.11934(18) 0.0314(19) Uiso 1 1 d .
N78 N 0.6616(4) 0.5894(4) 0.09542(18) 0.035(2) Uiso 1 1 d .
N79 N 0.8025(5) 0.7246(5) 0.1218(2) 0.041(2) Uiso 1 1 d .
N80 N 0.7117(4) 0.7131(4) 0.09832(18) 0.034(2) Uiso 1 1 d .
N81 N 0.6066(4) 0.5829(4) 0.05120(18) 0.0301(18) Uiso 1 1 d .
N82 N 0.5990(4) 0.5851(4) 0.00434(17) 0.0284(18) Uiso 1 1 d .
N83 N 0.6575(4) 0.7092(4) 0.05330(17) 0.0311(19) Uiso 1 1 d .
N84 N 0.6663(4) 0.7122(4) 0.00642(17) 0.0266(17) Uiso 1 1 d .
N85 N 0.6561(4) 0.5912(4) -0.03965(17) 0.0283(18) Uiso 1 1 d .
N86 N 0.7439(4) 0.5967(4) -0.06517(19) 0.036(2) Uiso 1 1 d .
N87 N 0.7211(4) 0.7179(4) -0.03811(18) 0.0328(19) Uiso 1 1 d .
N88 N 0.8066(4) 0.7221(4) -0.06168(17) 0.0291(18) Uiso 1 1 d .
N89 N 0.8605(4) 0.6121(4) -0.06181(17) 0.0293(18) Uiso 1 1 d .
N90 N 0.9474(5) 0.6169(5) -0.03849(19) 0.037(2) Uiso 1 1 d .
N91 N 0.9246(5) 0.7388(5) -0.0646(2) 0.039(2) Uiso 1 1 d .
N92 N 1.0097(4) 0.7414(4) -0.03941(18) 0.0302(18) Uiso 1 1 d .
N93 N 1.0012(4) 0.6222(4) 0.00670(17) 0.0295(18) Uiso 1 1 d .
N94 N 1.0091(4) 0.6243(4) 0.05334(18) 0.0329(19) Uiso 1 1 d .
N95 N 1.0661(4) 0.7472(4) 0.00346(17) 0.0298(18) Uiso 1 1 d .
N96 N 1.0607(4) 0.7504(4) 0.05161(17) 0.0269(17) Uiso 1 1 d .
N97 N 0.7678(6) 1.0727(6) -0.0749(3) 0.066(3) Uiso 1 1 d .
N98 N 0.7894(4) 0.9963(4) -0.05683(19) 0.037(2) Uiso 1 1 d .
N99 N 0.8942(6) 1.1510(6) -0.0798(2) 0.057(3) Uiso 1 1 d .
N100 N 0.9097(5) 1.0722(5) -0.0534(2) 0.053(3) Uiso 1 1 d .
N101 N 0.7930(4) 0.9456(4) -0.01150(15) 0.0204(15) Uiso 1 1 d .
N102 N 0.7918(4) 0.9562(4) 0.03485(15) 0.0209(16) Uiso 1 1 d .
N103 N 0.9160(4) 1.0233(4) -0.00918(18) 0.0313(19) Uiso 1 1 d .
N104 N 0.9177(4) 1.0152(4) 0.03721(16) 0.0254(17) Uiso 1 1 d .
N105 N 0.7803(4) 1.0003(4) 0.07952(18) 0.0323(19) Uiso 1 1 d .
N106 N 0.7779(5) 1.0852(5) 0.1040(2) 0.047(2) Uiso 1 1 d .
N107 N 0.9092(4) 1.0679(4) 0.08332(18) 0.0307(19) Uiso 1 1 d .
N108 N 0.9029(4) 1.1493(4) 0.10761(16) 0.0249(17) Uiso 1 1 d .
N109 N 0.7619(4) 1.1858(4) 0.10740(17) 0.0291(18) Uiso 1 1 d .
N110 N 0.7576(4) 1.2664(4) 0.08261(18) 0.0327(19) Uiso 1 1 d .
N111 N 0.8877(5) 1.2484(5) 0.1038(2) 0.045(2) Uiso 1 1 d .
N112 N 0.8850(4) 1.3343(4) 0.07990(18) 0.0344(19) Uiso 1 1 d .
N113 N 0.7488(4) 1.3168(4) 0.03762(17) 0.0276(18) Uiso 1 1 d .
N114 N 0.7503(4) 1.3111(4) -0.00901(17) 0.0257(17) Uiso 1 1 d .
N115 N 0.8727(4) 1.3757(4) 0.03507(15) 0.0196(15) Uiso 1 1 d .
N116 N 0.8743(4) 1.3886(4) -0.01186(15) 0.0196(15) Uiso 1 1 d .
N117 N 0.7551(5) 1.2595(5) -0.0533(2) 0.051(3) Uiso 1 1 d D
N118 N 0.7705(6) 1.1800(6) -0.0788(3) 0.077(4) Uiso 1 1 d D
N119 N 0.8798(4) 1.3396(4) -0.05691(18) 0.035(2) Uiso 1 1 d D
N120 N 0.8945(5) 1.2582(5) -0.0771(2) 0.061(3) Uiso 1 1 d D
C1 C 1.4994(4) 1.3493(4) 0.17771(18) 0.0181(18) Uiso 1 1 d .
C2 C 1.5676(5) 1.3916(4) 0.13542(18) 0.0186(18) Uiso 1 1 d .
H2 H 1.6169 1.4305 0.1338 0.022 Uiso 1 1 calc R
C3 C 1.5151(4) 1.4175(5) 0.13583(18) 0.0185(18) Uiso 1 1 d .
H3 H 1.5403 1.4696 0.1372 0.022 Uiso 1 1 calc R
C4 C 1.4965(5) 1.3536(4) 0.09550(19) 0.0209(19) Uiso 1 1 d .
C5 C 1.4256(5) 1.4050(5) 0.1741(2) 0.026(2) Uiso 1 1 d .
H5A H 1.4454 1.4560 0.1724 0.031 Uiso 1 1 calc R
H5B H 1.4213 1.3935 0.1945 0.031 Uiso 1 1 calc R
C6 C 1.4328(4) 1.4175(4) 0.09900(19) 0.0213(19) Uiso 1 1 d .
H6A H 1.4299 1.4113 0.0782 0.026 Uiso 1 1 calc R
H6B H 1.4515 1.4676 0.1030 0.026 Uiso 1 1 calc R
C7 C 1.3002(4) 1.3219(4) 0.17622(18) 0.0172(18) Uiso 1 1 d .
C8 C 1.3395(5) 1.3922(5) 0.1359(2) 0.028(2) Uiso 1 1 d .
H8 H 1.3566 1.4433 0.1369 0.034 Uiso 1 1 calc R
C10 C 1.3044(4) 1.3299(4) 0.09353(17) 0.0151(17) Uiso 1 1 d .
C13 C 1.1343(5) 1.1387(5) 0.1745(2) 0.027(2) Uiso 1 1 d .
C15 C 1.0701(4) 1.0931(4) 0.13303(18) 0.0164(18) Uiso 1 1 d .
H15 H 1.0180 1.0675 0.1340 0.020 Uiso 1 1 calc R
C16 C 1.1406(5) 1.1416(5) 0.09336(19) 0.022(2) Uiso 1 1 d .
C17 C 1.0740(5) 1.0139(5) 0.1712(2) 0.023(2) Uiso 1 1 d .
H17A H 1.0241 0.9839 0.1665 0.027 Uiso 1 1 calc R
H17B H 1.0779 1.0196 0.1921 0.027 Uiso 1 1 calc R
C18 C 1.0769(4) 1.0117(4) 0.09790(18) 0.0155(17) Uiso 1 1 d .
H18A H 1.0828 1.0121 0.0771 0.019 Uiso 1 1 calc R
H18B H 1.0274 0.9784 0.1023 0.019 Uiso 1 1 calc R
C19 C 1.1663(4) 0.9841(4) 0.17754(17) 0.0130(16) Uiso 1 1 d .
C20 C 1.0999(5) 0.9418(5) 0.13531(19) 0.0208(19) Uiso 1 1 d .
H20 H 1.0505 0.9030 0.1337 0.025 Uiso 1 1 calc R
C21 C 1.1501(4) 0.9150(5) 0.13661(18) 0.0200(19) Uiso 1 1 d .
H21 H 1.1249 0.8630 0.1381 0.024 Uiso 1 1 calc R
C22 C 1.1704(4) 0.9797(4) 0.09489(18) 0.0164(18) Uiso 1 1 d .
C23 C 1.2400(5) 0.9275(5) 0.1744(2) 0.023(2) Uiso 1 1 d .
H23A H 1.2197 0.8764 0.1727 0.028 Uiso 1 1 calc R
H23B H 1.2444 0.9392 0.1948 0.028 Uiso 1 1 calc R
C24 C 1.2349(5) 0.9155(5) 0.0986(2) 0.025(2) Uiso 1 1 d .
H24A H 1.2381 0.9210 0.0777 0.030 Uiso 1 1 calc R
H24B H 1.2163 0.8655 0.1029 0.030 Uiso 1 1 calc R
C25 C 1.3668(4) 1.0123(4) 0.17606(17) 0.0147(17) Uiso 1 1 d .
C26 C 1.3272(5) 0.9392(5) 0.1358(2) 0.025(2) Uiso 1 1 d .
H26 H 1.3109 0.8882 0.1365 0.030 Uiso 1 1 calc R
C28 C 1.3620(4) 1.0026(4) 0.09389(17) 0.0154(17) Uiso 1 1 d .
C31 C 1.5306(5) 1.1922(5) 0.17468(19) 0.023(2) Uiso 1 1 d .
C33 C 1.5966(4) 1.2391(4) 0.13338(18) 0.0175(18) Uiso 1 1 d .
H33 H 1.6486 1.2646 0.1344 0.021 Uiso 1 1 calc R
C34 C 1.5272(4) 1.1935(4) 0.09307(18) 0.0173(18) Uiso 1 1 d .
C35 C 1.5918(5) 1.3196(4) 0.17139(19) 0.0202(19) Uiso 1 1 d .
H35A H 1.5862 1.3135 0.1922 0.024 Uiso 1 1 calc R
H35B H 1.6421 1.3497 0.1673 0.024 Uiso 1 1 calc R
C36 C 1.5909(4) 1.3228(4) 0.09787(18) 0.0170(18) Uiso 1 1 d .
H36A H 1.5873 1.3239 0.0770 0.020 Uiso 1 1 calc R
H36B H 1.6398 1.3558 0.1032 0.020 Uiso 1 1 calc R
C37 C 0.8587(5) 0.4986(5) 0.2835(2) 0.028(2) Uiso 1 1 d .
C38 C 0.8284(4) 0.4372(4) 0.24149(17) 0.0149(17) Uiso 1 1 d .
H38 H 0.8112 0.3862 0.2396 0.018 Uiso 1 1 calc R
C39 C 0.9085(5) 0.4814(5) 0.2430(2) 0.024(2) Uiso 1 1 d .
H39 H 0.9303 0.4513 0.2432 0.029 Uiso 1 1 calc R
C40 C 0.8703(5) 0.5106(5) 0.2017(2) 0.029(2) Uiso 1 1 d .
C41 C 0.9867(4) 0.5688(4) 0.28223(19) 0.0203(19) Uiso 1 1 d .
H41A H 0.9803 0.5740 0.3026 0.024 Uiso 1 1 calc R
H41B H 1.0188 0.5500 0.2805 0.024 Uiso 1 1 calc R
C42 C 0.9973(5) 0.5656(5) 0.2085(2) 0.030(2) Uiso 1 1 d .
H42A H 0.9967 0.5648 0.1876 0.036 Uiso 1 1 calc R
H42B H 1.0252 0.5443 0.2148 0.036 Uiso 1 1 calc R
C43 C 1.0242(4) 0.6933(4) 0.28445(17) 0.0143(17) Uiso 1 1 d .
C44 C 1.0659(5) 0.6597(5) 0.2454(2) 0.025(2) Uiso 1 1 d .
H44 H 1.1041 0.6484 0.2477 0.030 Uiso 1 1 calc R
C45 C 1.0943(5) 0.7398(5) 0.24533(19) 0.024(2) Uiso 1 1 d .
H45 H 1.1464 0.7666 0.2448 0.028 Uiso 1 1 calc R
C46 C 1.0335(5) 0.6918(5) 0.20264(19) 0.023(2) Uiso 1 1 d .
C47 C 1.0840(5) 0.8196(4) 0.28080(19) 0.0203(19) Uiso 1 1 d .
H47A H 1.0789 0.8190 0.3016 0.024 Uiso 1 1 calc R
H47B H 1.1334 0.8529 0.2763 0.024 Uiso 1 1 calc R
C48 C 1.0907(5) 0.8194(4) 0.20742(19) 0.0214(19) Uiso 1 1 d .
H48A H 1.1397 0.8491 0.2135 0.026 Uiso 1 1 calc R
H48B H 1.0905 0.8165 0.1865 0.026 Uiso 1 1 calc R
C49 C 0.9968(4) 0.8541(4) 0.28174(18) 0.0160(18) Uiso 1 1 d .
C50 C 1.0658(4) 0.8898(4) 0.24226(18) 0.0185(18) Uiso 1 1 d .
H50 H 1.1152 0.9285 0.2440 0.022 Uiso 1 1 calc R
C51 C 1.0137(4) 0.9171(4) 0.24193(17) 0.0131(17) Uiso 1 1 d .
H51 H 1.0384 0.9690 0.2397 0.016 Uiso 1 1 calc R
C52 C 0.9992(5) 0.8500(5) 0.2017(2) 0.026(2) Uiso 1 1 d .
C53 C 0.9305(4) 0.9163(4) 0.27842(19) 0.0183(18) Uiso 1 1 d .
H53A H 0.9499 0.9664 0.2742 0.022 Uiso 1 1 calc R
H53B H 0.9291 0.9113 0.2993 0.022 Uiso 1 1 calc R
C54 C 0.9227(5) 0.9006(5) 0.2039(2) 0.029(2) Uiso 1 1 d .
H54A H 0.9429 0.9516 0.2058 0.034 Uiso 1 1 calc R
H54B H 0.9181 0.8895 0.1834 0.034 Uiso 1 1 calc R
C55 C 0.8062(5) 0.8325(5) 0.2833(2) 0.026(2) Uiso 1 1 d .
C56 C 0.8388(4) 0.8954(4) 0.24145(17) 0.0157(17) Uiso 1 1 d .
H56 H 0.8562 0.9464 0.2394 0.019 Uiso 1 1 calc R
C57 C 0.7576(5) 0.8521(5) 0.24332(19) 0.023(2) Uiso 1 1 d .
H57 H 0.7365 0.8828 0.2437 0.028 Uiso 1 1 calc R
C58 C 0.7969(5) 0.8227(5) 0.2016(2) 0.029(2) Uiso 1 1 d .
C59 C 0.6793(5) 0.7657(4) 0.28224(19) 0.0219(19) Uiso 1 1 d .
H59A H 0.6842 0.7624 0.3029 0.026 Uiso 1 1 calc R
H59B H 0.6469 0.7837 0.2791 0.026 Uiso 1 1 calc R
C60 C 0.6709(5) 0.7680(5) 0.2083(2) 0.034(2) Uiso 1 1 d .
H60A H 0.6726 0.7679 0.1874 0.040 Uiso 1 1 calc R
H60B H 0.6432 0.7901 0.2138 0.040 Uiso 1 1 calc R
C61 C 0.6417(5) 0.6392(5) 0.28424(19) 0.0211(19) Uiso 1 1 d .
C62 C 0.6006(5) 0.6751(5) 0.24546(19) 0.023(2) Uiso 1 1 d .
H62 H 0.5626 0.6864 0.2481 0.028 Uiso 1 1 calc R
C63 C 0.5728(4) 0.5919(4) 0.24584(18) 0.0175(18) Uiso 1 1 d .
H63 H 0.5207 0.5648 0.2454 0.021 Uiso 1 1 calc R
C64 C 0.6322(5) 0.6413(5) 0.2029(2) 0.026(2) Uiso 1 1 d .
C65 C 0.5836(5) 0.5147(4) 0.28067(19) 0.0205(19) Uiso 1 1 d .
H65A H 0.5339 0.4808 0.2769 0.025 Uiso 1 1 calc R
H65B H 0.5902 0.5169 0.3014 0.025 Uiso 1 1 calc R
C66 C 0.5766(5) 0.5155(5) 0.2074(2) 0.027(2) Uiso 1 1 d .
H66A H 0.5779 0.5194 0.1865 0.032 Uiso 1 1 calc R
H66B H 0.5272 0.4861 0.2130 0.032 Uiso 1 1 calc R
C67 C 0.6691(4) 0.4797(4) 0.28193(17) 0.0154(17) Uiso 1 1 d .
C68 C 0.6017(4) 0.4452(4) 0.24203(18) 0.0179(18) Uiso 1 1 d .
H68 H 0.5522 0.4068 0.2438 0.022 Uiso 1 1 calc R
C69 C 0.6524(4) 0.4164(4) 0.24150(16) 0.0117(16) Uiso 1 1 d .
H69 H 0.6268 0.3646 0.2391 0.014 Uiso 1 1 calc R
C70 C 0.6659(5) 0.4832(5) 0.2016(2) 0.024(2) Uiso 1 1 d .
C71 C 0.7367(4) 0.4164(4) 0.27888(18) 0.0203(18) Uiso 1 1 d .
H71A H 0.7181 0.3666 0.2741 0.024 Uiso 1 1 calc R
H71B H 0.7380 0.4202 0.2998 0.024 Uiso 1 1 calc R
C72 C 0.7439(4) 0.4323(5) 0.2038(2) 0.0258(19) Uiso 1 1 d .
H72A H 0.7240 0.3813 0.2056 0.031 Uiso 1 1 calc R
H72B H 0.7488 0.4438 0.1834 0.031 Uiso 1 1 calc R
C73 C 1.3631(7) 1.8062(7) -0.0474(3) 0.056(3) Uiso 1 1 d .
C74 C 1.4695(9) 1.8172(10) -0.0609(4) 0.087(5) Uiso 1 1 d .
H74 H 1.5002 1.8560 -0.0740 0.105 Uiso 1 1 calc R
C75 C 1.4103(10) 1.7554(10) -0.0769(4) 0.094(5) Uiso 1 1 d .
H75 H 1.4169 1.7631 -0.0978 0.113 Uiso 1 1 calc R
C76 C 1.4769(10) 1.7237(10) -0.0548(4) 0.097(6) Uiso 1 1 d .
C77 C 1.2778(9) 1.7103(8) -0.0799(5) 0.133(8) Uiso 1 1 d D
H77A H 1.2500 1.7318 -0.0738 0.160 Uiso 1 1 calc R
H77B H 1.2786 1.7097 -0.1008 0.160 Uiso 1 1 calc R
C78 C 1.3880(8) 1.6226(7) -0.0777(5) 0.106(6) Uiso 1 1 d D
H78A H 1.4156 1.6012 -0.0713 0.128 Uiso 1 1 calc R
H78B H 1.3885 1.6230 -0.0986 0.128 Uiso 1 1 calc R
C79 C 1.1887(8) 1.6154(7) -0.0539(4) 0.100(6) Uiso 1 1 d D
C80 C 1.2508(9) 1.5766(9) -0.0770(5) 0.110(6) Uiso 1 1 d D
H80 H 1.2439 1.5682 -0.0978 0.132 Uiso 1 1 calc R
C81 C 1.1980(9) 1.5141(10) -0.0612(3) 0.093(5) Uiso 1 1 d D
H81 H 1.1675 1.4746 -0.0741 0.112 Uiso 1 1 calc R
C82 C 1.3040(6) 1.5293(7) -0.0475(3) 0.065(4) Uiso 1 1 d D
C83 C 1.1032(8) 1.5088(9) -0.0318(3) 0.092(5) Uiso 1 1 d D
H83A H 1.0791 1.5361 -0.0301 0.110 Uiso 1 1 calc R
H83B H 1.0707 1.4640 -0.0411 0.110 Uiso 1 1 calc R
C84 C 1.2016(7) 1.4271(6) -0.0273(3) 0.063(4) Uiso 1 1 d D
H84A H 1.1599 1.3947 -0.0384 0.076 Uiso 1 1 calc R
H84B H 1.2340 1.4084 -0.0270 0.076 Uiso 1 1 calc R
C85 C 1.1137(7) 1.5238(7) 0.0172(3) 0.060(3) Uiso 1 1 d .
C86 C 1.1182(6) 1.4304(6) 0.0054(3) 0.047(3) Uiso 1 1 d .
H86 H 1.0776 1.3871 -0.0023 0.056 Uiso 1 1 calc R
C87 C 1.1179(7) 1.4326(7) 0.0384(3) 0.055(3) Uiso 1 1 d .
H87 H 1.0765 1.3908 0.0467 0.066 Uiso 1 1 calc R
C88 C 1.2181(6) 1.4344(6) 0.0253(3) 0.045(3) Uiso 1 1 d .
C89 C 1.1033(10) 1.5143(10) 0.0691(4) 0.095(5) Uiso 1 1 d .
H89A H 1.0722 1.4703 0.0792 0.114 Uiso 1 1 calc R
H89B H 1.0787 1.5412 0.0679 0.114 Uiso 1 1 calc R
C90 C 1.1998(7) 1.4279(7) 0.0756(3) 0.053(3) Uiso 1 1 d .
H90A H 1.2307 1.4076 0.0748 0.064 Uiso 1 1 calc R
H90B H 1.1561 1.3941 0.0852 0.064 Uiso 1 1 calc R
C91 C 1.1934(8) 1.6230(8) 0.0926(4) 0.073(4) Uiso 1 1 d .
C92 C 1.1939(8) 1.5196(8) 0.1070(4) 0.074(4) Uiso 1 1 d .
H92 H 1.1568 1.4835 0.1194 0.089 Uiso 1 1 calc R
C93 C 1.2513(9) 1.5814(9) 0.1236(4) 0.084(5) Uiso 1 1 d .
H93 H 1.2419 1.5741 0.1444 0.101 Uiso 1 1 calc R
C94 C 1.3006(7) 1.5258(7) 0.0988(3) 0.054(3) Uiso 1 1 d .
C95 C 1.2824(8) 1.7107(8) 0.1268(4) 0.078(4) Uiso 1 1 d .
H95A H 1.2533 1.7305 0.1204 0.093 Uiso 1 1 calc R
H95B H 1.2819 1.7098 0.1478 0.093 Uiso 1 1 calc R
C96 C 1.3798(7) 1.6199(7) 0.1267(3) 0.063(4) Uiso 1 1 d .
H96A H 1.4093 1.5989 0.1228 0.075 Uiso 1 1 calc R
H96B H 1.3758 1.6220 0.1475 0.075 Uiso 1 1 calc R
C97 C 1.3659(7) 1.8092(7) 0.0979(3) 0.054(3) Uiso 1 1 d .
C98 C 1.4119(9) 1.7499(9) 0.1233(4) 0.090(5) Uiso 1 1 d .
H98 H 1.4203 1.7564 0.1442 0.108 Uiso 1 1 calc R
C99 C 1.4744(9) 1.8137(9) 0.1075(4) 0.078(4) Uiso 1 1 d .
H99 H 1.5111 1.8484 0.1204 0.093 Uiso 1 1 calc R
C100 C 1.4741(9) 1.7087(9) 0.0937(4) 0.081(5) Uiso 1 1 d .
C101 C 1.4684(7) 1.9048(7) 0.0764(3) 0.054(3) Uiso 1 1 d .
H10A H 1.5130 1.9374 0.0857 0.064 Uiso 1 1 calc R
H10B H 1.4386 1.9265 0.0766 0.064 Uiso 1 1 calc R
C102 C 1.5636(10) 1.8190(10) 0.0686(4) 0.090(5) Uiso 1 1 d .
H10C H 1.5963 1.8627 0.0785 0.108 Uiso 1 1 calc R
H10D H 1.5870 1.7911 0.0666 0.108 Uiso 1 1 calc R
C103 C 1.4501(6) 1.9002(6) 0.0253(3) 0.045(3) Uiso 1 1 d .
C104 C 1.5506(7) 1.9002(7) 0.0371(3) 0.056(3) Uiso 1 1 d .
H104 H 1.5925 1.9421 0.0450 0.067 Uiso 1 1 calc R
C105 C 1.5482(7) 1.9001(7) 0.0068(3) 0.052(3) Uiso 1 1 d .
H105 H 1.5893 1.9431 -0.0008 0.063 Uiso 1 1 calc R
C106 C 1.5498(7) 1.8089(7) 0.0174(3) 0.055(3) Uiso 1 1 d .
C107 C 1.4650(7) 1.9058(6) -0.0269(3) 0.063(4) Uiso 1 1 d D
H10E H 1.5066 1.9382 -0.0381 0.076 Uiso 1 1 calc R
H10F H 1.4330 1.9249 -0.0265 0.076 Uiso 1 1 calc R
C108 C 1.5641(7) 1.8273(9) -0.0323(3) 0.084(5) Uiso 1 1 d D
H10G H 1.5890 1.8006 -0.0309 0.101 Uiso 1 1 calc R
H10H H 1.5957 1.8725 -0.0415 0.101 Uiso 1 1 calc R
C109 C 0.8860(5) 0.5743(5) 0.1031(2) 0.029(2) Uiso 1 1 d .
C110 C 0.9840(6) 0.6831(6) 0.1130(3) 0.043(3) Uiso 1 1 d .
H110 H 1.0230 0.6903 0.1258 0.052 Uiso 1 1 calc R
C111 C 0.9213(5) 0.6749(5) 0.1301(2) 0.036(2) Uiso 1 1 d .
H111 H 0.9300 0.6778 0.1509 0.043 Uiso 1 1 calc R
C112 C 0.9682(5) 0.7771(5) 0.1010(2) 0.033(2) Uiso 1 1 d .
C113 C 0.7963(6) 0.5772(6) 0.1334(2) 0.041(3) Uiso 1 1 d .
H11C H 0.7976 0.5874 0.1539 0.049 Uiso 1 1 calc R
H11D H 0.7769 0.5264 0.1313 0.049 Uiso 1 1 calc R
C114 C 0.8719(5) 0.7592(5) 0.1322(2) 0.035(2) Uiso 1 1 d .
H11E H 0.8706 0.7505 0.1528 0.042 Uiso 1 1 calc R
H11F H 0.8920 0.8100 0.1295 0.042 Uiso 1 1 calc R
C115 C 0.6967(5) 0.5550(5) 0.1006(2) 0.032(2) Uiso 1 1 d .
C116 C 0.7423(6) 0.6533(6) 0.1299(3) 0.044(3) Uiso 1 1 d .
H116 H 0.7331 0.6493 0.1507 0.053 Uiso 1 1 calc R
C117 C 0.6820(6) 0.6506(5) 0.1130(2) 0.036(2) Uiso 1 1 d .
H117 H 0.6431 0.6449 0.1256 0.044 Uiso 1 1 calc R
C118 C 0.7799(5) 0.7578(5) 0.1037(2) 0.031(2) Uiso 1 1 d .
C119 C 0.5970(5) 0.5545(5) 0.0801(2) 0.030(2) Uiso 1 1 d .
H11G H 0.5613 0.5609 0.0901 0.036 Uiso 1 1 calc R
H11H H 0.5805 0.5040 0.0792 0.036 Uiso 1 1 calc R
C120 C 0.6680(5) 0.7336(5) 0.0828(2) 0.027(2) Uiso 1 1 d .
H12C H 0.6902 0.7851 0.0830 0.032 Uiso 1 1 calc R
H12D H 0.6222 0.7141 0.0923 0.032 Uiso 1 1 calc R
C121 C 0.6013(5) 0.5475(5) 0.0280(2) 0.027(2) Uiso 1 1 d .
C122 C 0.5993(5) 0.6466(5) 0.04507(19) 0.024(2) Uiso 1 1 d .
H122 H 0.5548 0.6414 0.0527 0.029 Uiso 1 1 calc R
C123 C 0.6012(4) 0.6474(4) 0.01226(18) 0.0182(18) Uiso 1 1 d .
H123 H 0.5603 0.6493 0.0043 0.022 Uiso 1 1 calc R
C124 C 0.6930(5) 0.7468(5) 0.0311(2) 0.035(2) Uiso 1 1 d .
C125 C 0.5923(6) 0.5599(6) -0.0236(2) 0.042(3) Uiso 1 1 d .
H12E H 0.5578 0.5679 -0.0337 0.051 Uiso 1 1 calc R
H12F H 0.5736 0.5089 -0.0228 0.051 Uiso 1 1 calc R
C126 C 0.6815(5) 0.7427(5) -0.0219(2) 0.029(2) Uiso 1 1 d .
H12G H 0.7087 0.7941 -0.0204 0.035 Uiso 1 1 calc R
H12H H 0.6373 0.7298 -0.0318 0.035 Uiso 1 1 calc R
C127 C 0.6916(5) 0.5562(5) -0.0473(2) 0.028(2) Uiso 1 1 d .
C128 C 0.6868(5) 0.6578(5) -0.0560(2) 0.030(2) Uiso 1 1 d .
H128 H 0.6514 0.6599 -0.0685 0.036 Uiso 1 1 calc R
C129 C 0.7458(5) 0.6586(5) -0.0732(2) 0.037(2) Uiso 1 1 d .
H129 H 0.7400 0.6614 -0.0941 0.044 Uiso 1 1 calc R
C130 C 0.7868(6) 0.7553(6) -0.0431(3) 0.045(3) Uiso 1 1 d .
C131 C 0.7937(5) 0.5760(6) -0.0753(2) 0.037(2) Uiso 1 1 d .
H13A H 0.7735 0.5253 -0.0722 0.044 Uiso 1 1 calc R
H13B H 0.8002 0.5846 -0.0960 0.044 Uiso 1 1 calc R
C132 C 0.8738(5) 0.7574(5) -0.0755(2) 0.034(2) Uiso 1 1 d .
H13C H 0.8935 0.8084 -0.0734 0.041 Uiso 1 1 calc R
H13D H 0.8669 0.7466 -0.0960 0.041 Uiso 1 1 calc R
C133 C 0.8781(6) 0.5760(5) -0.0429(2) 0.037(2) Uiso 1 1 d .
C134 C 0.9208(5) 0.6734(5) -0.0729(2) 0.033(2) Uiso 1 1 d .
H134 H 0.9267 0.6704 -0.0938 0.039 Uiso 1 1 calc R
C135 C 0.9800(5) 0.6752(5) -0.0557(2) 0.029(2) Uiso 1 1 d .
H135 H 1.0157 0.6739 -0.0682 0.035 Uiso 1 1 calc R
C136 C 0.9738(5) 0.7767(5) -0.0474(2) 0.032(2) Uiso 1 1 d .
C137 C 0.9845(5) 0.5903(5) -0.0213(2) 0.032(2) Uiso 1 1 d .
H13E H 0.9551 0.5391 -0.0193 0.039 Uiso 1 1 calc R
H13F H 1.0281 0.6003 -0.0310 0.039 Uiso 1 1 calc R
C138 C 1.0737(6) 0.7726(6) -0.0233(3) 0.044(3) Uiso 1 1 d .
H13G H 1.1083 0.7647 -0.0334 0.052 Uiso 1 1 calc R
H13H H 1.0924 0.8235 -0.0223 0.052 Uiso 1 1 calc R
C139 C 0.9751(6) 0.5858(6) 0.0316(2) 0.038(3) Uiso 1 1 d .
C140 C 1.0647(4) 0.6865(4) 0.01241(18) 0.0173(17) Uiso 1 1 d .
H140 H 1.1055 0.6845 0.0044 0.021 Uiso 1 1 calc R
C141 C 1.0684(4) 0.6887(4) 0.04557(17) 0.0176(18) Uiso 1 1 d .
H141 H 1.1131 0.6938 0.0530 0.021 Uiso 1 1 calc R
C142 C 1.0658(5) 0.7868(5) 0.0282(2) 0.028(2) Uiso 1 1 d .
C143 C 0.9983(5) 0.5998(5) 0.0826(2) 0.028(2) Uiso 1 1 d .
H14A H 0.9774 0.5485 0.0826 0.034 Uiso 1 1 calc R
H14B H 1.0442 0.6199 0.0921 0.034 Uiso 1 1 calc R
C144 C 1.0684(5) 0.7771(5) 0.0795(2) 0.032(2) Uiso 1 1 d .
H14C H 1.0853 0.8277 0.0785 0.038 Uiso 1 1 calc R
H14D H 1.1040 0.7707 0.0896 0.038 Uiso 1 1 calc R
C145 C 0.7394(6) 1.0193(6) -0.0618(3) 0.049(3) Uiso 1 1 d .
C146 C 0.8282(7) 1.0887(7) -0.0869(3) 0.064(4) Uiso 1 1 d .
H146 H 0.8230 1.0810 -0.1078 0.077 Uiso 1 1 calc R
C147 C 0.8522(6) 1.0350(7) -0.0712(3) 0.051(3) Uiso 1 1 d .
H147 H 0.8603 1.0062 -0.0853 0.061 Uiso 1 1 calc R
C148 C 0.9358(8) 1.1478(8) -0.0604(3) 0.073(4) Uiso 1 1 d .
C149 C 0.7689(5) 0.9335(5) -0.04141(19) 0.0235(19) Uiso 1 1 d .
H14E H 0.7878 0.9068 -0.0511 0.028 Uiso 1 1 calc R
H14F H 0.7174 0.9047 -0.0417 0.028 Uiso 1 1 calc R
C150 C 0.9480(6) 1.0457(7) -0.0366(3) 0.049(3) Uiso 1 1 d .
H15A H 0.9473 1.0060 -0.0465 0.058 Uiso 1 1 calc R
H15B H 0.9972 1.0829 -0.0343 0.058 Uiso 1 1 calc R
C151 C 0.7535(5) 0.9445(5) 0.0109(2) 0.025(2) Uiso 1 1 d .
C152 C 0.8585(4) 0.9554(4) -0.00320(19) 0.0219(19) Uiso 1 1 d .
H152 H 0.8665 0.9178 -0.0108 0.026 Uiso 1 1 calc R
C153 C 0.8553(5) 0.9539(5) 0.02941(19) 0.024(2) Uiso 1 1 d .
H153 H 0.8529 0.9109 0.0374 0.028 Uiso 1 1 calc R
C154 C 0.9535(5) 1.0533(5) 0.0151(2) 0.032(2) Uiso 1 1 d .
C155 C 0.7587(5) 0.9410(5) 0.0609(2) 0.029(2) Uiso 1 1 d .
H15C H 0.7673 0.9064 0.0706 0.034 Uiso 1 1 calc R
H15D H 0.7079 0.9190 0.0577 0.034 Uiso 1 1 calc R
C156 C 0.9412(5) 1.0352(5) 0.0677(2) 0.028(2) Uiso 1 1 d .
H15E H 0.9322 0.9926 0.0779 0.034 Uiso 1 1 calc R
H15F H 0.9922 1.0673 0.0677 0.034 Uiso 1 1 calc R
C157 C 0.7421(5) 1.0307(5) 0.0853(2) 0.035(2) Uiso 1 1 d .
C158 C 0.8439(5) 1.0284(5) 0.0967(2) 0.034(2) Uiso 1 1 d .
H158 H 0.8432 0.9918 0.1092 0.041 Uiso 1 1 calc R
C159 C 0.8401(5) 1.0881(5) 0.1148(2) 0.035(2) Uiso 1 1 d .
H159 H 0.8368 1.0783 0.1356 0.042 Uiso 1 1 calc R
C160 C 0.9445(5) 1.1350(5) 0.0894(2) 0.030(2) Uiso 1 1 d .
C161 C 0.7401(6) 1.1139(5) 0.1181(2) 0.036(2) Uiso 1 1 d .
H16A H 0.7487 1.1158 0.1387 0.044 Uiso 1 1 calc R
H16B H 0.6896 1.0831 0.1148 0.044 Uiso 1 1 calc R
C162 C 0.9281(6) 1.2200(6) 0.1176(3) 0.048(3) Uiso 1 1 d .
H16C H 0.9782 1.2495 0.1129 0.058 Uiso 1 1 calc R
H16D H 0.9228 1.2200 0.1384 0.058 Uiso 1 1 calc R
C163 C 0.7242(5) 1.1983(5) 0.0894(2) 0.031(2) Uiso 1 1 d .
C164 C 0.8287(5) 1.2463(5) 0.1151(2) 0.032(2) Uiso 1 1 d .
H164 H 0.8329 1.2562 0.1359 0.038 Uiso 1 1 calc R
C165 C 0.8246(5) 1.3053(5) 0.0969(2) 0.030(2) Uiso 1 1 d .
H165 H 0.8250 1.3416 0.1096 0.036 Uiso 1 1 calc R
C166 C 0.9254(5) 1.3024(5) 0.0855(2) 0.031(2) Uiso 1 1 d .
C167 C 0.7278(5) 1.3003(5) 0.0675(2) 0.032(2) Uiso 1 1 d .
H16E H 0.7400 1.3443 0.0775 0.038 Uiso 1 1 calc R
H16F H 0.6764 1.2704 0.0683 0.038 Uiso 1 1 calc R
C168 C 0.9062(5) 1.3917(5) 0.0611(2) 0.033(2) Uiso 1 1 d .
H16G H 0.8983 1.4270 0.0705 0.039 Uiso 1 1 calc R
H16H H 0.9570 1.4131 0.0578 0.039 Uiso 1 1 calc R
C169 C 0.7126(5) 1.2787(5) 0.0155(2) 0.030(2) Uiso 1 1 d .
C170 C 0.8103(5) 1.3791(5) 0.0297(2) 0.029(2) Uiso 1 1 d .
H170 H 0.8124 1.4218 0.0379 0.035 Uiso 1 1 calc R
C171 C 0.8074(4) 1.3779(4) -0.00310(17) 0.0162(17) Uiso 1 1 d .
H171 H 0.7992 1.4155 -0.0106 0.019 Uiso 1 1 calc R
C172 C 0.9125(5) 1.3891(5) 0.01014(19) 0.0240(19) Uiso 1 1 d .
C173 C 0.7193(6) 1.2860(7) -0.0365(3) 0.049(3) Uiso 1 1 d .
H17C H 0.7189 1.3246 -0.0469 0.059 Uiso 1 1 calc R
H17D H 0.6703 1.2486 -0.0339 0.059 Uiso 1 1 calc R
C174 C 0.8978(5) 1.3992(5) -0.04149(19) 0.0244(19) Uiso 1 1 d .
H17E H 0.8784 1.4254 -0.0512 0.029 Uiso 1 1 calc R
H17F H 0.9492 1.4289 -0.0417 0.029 Uiso 1 1 calc R
C175 C 0.7278(6) 1.1871(6) -0.0595(3) 0.064(4) Uiso 1 1 d D
C176 C 0.8138(5) 1.2987(6) -0.0721(2) 0.050(3) Uiso 1 1 d D
H176 H 0.8049 1.3279 -0.0858 0.060 Uiso 1 1 calc R
C177 C 0.8282(6) 1.2461(6) -0.0871(3) 0.061(4) Uiso 1 1 d D
H177 H 0.8290 1.2522 -0.1081 0.073 Uiso 1 1 calc R
C178 C 0.9269(5) 1.3160(6) -0.0620(3) 0.050(3) Uiso 1 1 d D
C179 C 0.7506(8) 1.1158(8) -0.0908(4) 0.072(4) Uiso 1 1 d .
H17G H 0.7728 1.1235 -0.1097 0.086 Uiso 1 1 calc R
H17H H 0.6995 1.0908 -0.0938 0.086 Uiso 1 1 calc R
C180 C 0.9126(9) 1.2220(8) -0.0942(4) 0.078(4) Uiso 1 1 d .
H18C H 0.9632 1.2492 -0.0981 0.094 Uiso 1 1 calc R
H18D H 0.8874 1.2131 -0.1124 0.094 Uiso 1 1 calc R

loop_
_atom_site_aniso_label
_atom_site_aniso_U_11
_atom_site_aniso_U_22
_atom_site_aniso_U_33
_atom_site_aniso_U_23
_atom_site_aniso_U_13
_atom_site_aniso_U_12
Cl1 0.0527(19) 0.071(2) 0.080(2) -0.0108(18) -0.0144(17) 0.0384(17)
Cl2 0.064(2) 0.100(3) 0.091(3) -0.047(2) -0.006(2) 0.039(2)
Cl81 0.058(2) 0.073(2) 0.082(2) 0.0129(19) 0.0140(17) 0.0447(18)

loop_
_atom_type_symbol
_atom_type_description
_atom_type_scat_dispersion_real
_atom_type_scat_dispersion_imag
_atom_type_scat_source
C C 0.0033 0.0016 'International Tables Vol C Tables 4.2.6.8 and 6.1.1.4'
H H 0.0000 0.0000 'International Tables Vol C Tables 4.2.6.8 and 6.1.1.4'
N N 0.0061 0.0033 'International Tables Vol C Tables 4.2.6.8 and 6.1.1.4'
O O 0.0106 0.0060 'International Tables Vol C Tables 4.2.6.8 and 6.1.1.4'
Cl Cl 0.1484 0.1585 'International Tables Vol C Tables 4.2.6.8 and 6.1.1.4'

loop_
_geom_angle_atom_site_label_1
_geom_angle_atom_site_label_2
_geom_angle_atom_site_label_3
_geom_angle
C1 N1 C2 115.7(7)
C1 N1 C35 118.9(7)
C2 N1 C35 125.3(7)
C5 N2 C1 120.6(7)
C5 N2 C3 126.7(7)
C1 N2 C3 110.2(6)
C4 N3 C36 123.0(7)
C4 N3 C2 109.4(7)
C36 N3 C2 121.6(7)
C4 N4 C3 112.7(7)
C4 N4 C6 121.6(7)
C3 N4 C6 125.7(7)
C7 N5 C8 113.6(7)
C7 N5 C5 121.2(7)
C8 N5 C5 124.0(8)
C7 N6 C9 111.3(7)
C7 N6 C11 122.4(7)
C9 N6 C11 124.3(7)
N6 C9 N8 113.3(7)
N6 C9 C8 103.9(7)
N8 C9 C8 99.5(7)
N6 C9 H9 113.0
N8 C9 H9 113.0
C8 C9 H9 113.0
N9 C11 N6 112.9(7)
N9 C11 H11A 109.0
N6 C11 H11A 109.0
N9 C11 H11B 109.0
N6 C11 H11B 109.0
H11A C11 H11B 107.8
N11 C12 N8 112.0(6)
N11 C12 H12A 109.2
N8 C12 H12A 109.2
N11 C12 H12B 109.2
N8 C12 H12B 109.2
H12A C12 H12B 107.9
N9 C14 N11 112.0(6)
N9 C14 C15 104.5(6)
N11 C14 C15 102.1(6)
N9 C14 H14 112.5
N11 C14 H14 112.5
C15 C14 H14 112.5
C8 N7 C10 110.4(7)
C8 N7 C6 126.5(8)
C10 N7 C6 120.3(7)
C10 N8 C12 124.0(7)
C10 N8 C9 114.8(7)
C12 N8 C9 121.0(7)
C13 N9 C14 111.7(7)
C13 N9 C11 122.1(7)
C14 N9 C11 126.2(7)
C13 N10 C17 118.5(7)
C13 N10 C15 113.0(7)
C17 N10 C15 124.2(7)
C16 N11 C12 123.6(7)
C16 N11 C14 111.5(6)
C12 N11 C14 120.5(6)
C16 N12 C18 125.0(7)
C16 N12 C15 110.5(7)
C18 N12 C15 124.1(7)
C19 N13 C20 114.9(7)
C19 N13 C17 120.9(7)
C20 N13 C17 124.1(7)
C23 N14 C19 120.4(7)
C23 N14 C21 126.2(7)
C19 N14 C21 109.9(7)
C22 N15 C20 108.8(6)
C22 N15 C18 120.3(7)
C20 N15 C18 124.8(7)
C22 N16 C21 113.0(7)
C22 N16 C24 122.3(7)
C21 N16 C24 124.6(7)
C25 N17 C26 113.1(7)
C25 N17 C23 121.3(7)
C26 N17 C23 124.3(7)
C25 N18 C27 111.0(6)
C25 N18 C29 122.2(7)
C27 N18 C29 125.5(7)
C26 N19 C28 111.4(7)
C26 N19 C24 124.7(7)
C28 N19 C24 120.1(7)
C28 N20 C30 122.9(7)
C28 N20 C27 113.4(7)
C30 N20 C27 123.6(7)
N18 C27 N20 114.5(7)
N18 C27 C26 107.0(7)
N20 C27 C26 101.5(7)
N18 C27 H27 111.1
N20 C27 H27 111.1
C26 C27 H27 111.1
N20 C30 N23 114.2(7)
N20 C30 H30A 108.7
N23 C30 H30A 108.7
N20 C30 H30B 108.7
N23 C30 H30B 108.7
H30A C30 H30B 107.6
N21 C32 N23 111.2(6)
N21 C32 C33 103.4(6)
N23 C32 C33 104.0(6)
N21 C32 H32 112.5
N23 C32 H32 112.5
C33 C32 H32 112.5
N21 C29 N18 113.2(7)
N21 C29 H29A 108.9
N18 C29 H29A 108.9
N21 C29 H29B 108.9
N18 C29 H29B 108.9
H29A C29 H29B 107.7
C31 N21 C29 121.2(7)
C31 N21 C32 113.3(7)
C29 N21 C32 125.5(7)
C31 N22 C33 113.1(7)
C31 N22 C35 118.2(7)
C33 N22 C35 124.9(7)
C34 N23 C30 122.3(7)
C34 N23 C32 110.9(7)
C30 N23 C32 123.0(7)
C34 N24 C33 112.5(7)
C34 N24 C36 124.8(7)
C33 N24 C36 122.4(7)
C37 N25 C71 123.9(7)
C37 N25 C38 112.8(7)
C71 N25 C38 121.9(6)
C37 N26 C41 122.5(8)
C37 N26 C39 111.4(7)
C41 N26 C39 126.1(7)
C40 N27 C72 122.6(7)
C40 N27 C38 110.3(7)
C72 N27 C38 122.2(6)
C40 N28 C39 112.9(8)
C40 N28 C42 121.4(8)
C39 N28 C42 124.8(8)
C43 N29 C41 119.6(7)
C43 N29 C44 110.8(7)
C41 N29 C44 126.7(8)
C43 N30 C45 114.6(7)
C43 N30 C47 123.6(8)
C45 N30 C47 121.4(7)
C46 N31 C42 124.4(8)
C46 N31 C44 113.1(7)
C42 N31 C44 122.4(8)
C46 N32 C45 114.6(7)
C46 N32 C48 121.6(8)
C45 N32 C48 119.6(7)
C49 N33 C47 124.4(7)
C49 N33 C50 112.4(7)
C47 N33 C50 119.5(7)
C49 N34 C53 125.3(8)
C49 N34 C51 107.3(7)
C53 N34 C51 127.2(7)
C52 N35 C48 127.2(8)
C52 N35 C50 110.5(7)
C48 N35 C50 122.2(7)
C52 N36 C54 123.2(7)
C52 N36 C51 110.0(7)
C54 N36 C51 122.5(7)
C55 N37 C53 123.7(8)
C55 N37 C56 112.4(7)
C53 N37 C56 123.3(7)
C55 N38 C59 122.6(8)
C55 N38 C57 113.1(8)
C59 N38 C57 124.3(7)
C58 N39 C54 122.4(8)
C58 N39 C56 112.2(7)
C54 N39 C56 121.5(7)
C60 N40 C58 121.3(8)
C60 N40 C57 125.9(8)
C58 N40 C57 112.2(8)
C61 N41 C59 123.9(7)
C61 N41 C62 111.0(7)
C59 N41 C62 121.2(7)
C61 N42 C63 114.1(7)
C61 N42 C65 122.1(8)
C63 N42 C65 123.2(7)
C64 N43 C62 115.3(8)
C64 N43 C60 122.2(8)
C62 N43 C60 122.1(8)
C64 N44 C66 122.6(8)
C64 N44 C63 113.0(7)
C66 N44 C63 120.3(7)
C67 N45 C65 122.8(7)
C67 N45 C68 114.6(7)
C65 N45 C68 119.4(7)
C67 N46 C71 126.9(6)
C67 N46 C69 106.5(7)
C71 N46 C69 126.7(6)
C70 N47 C68 113.0(8)
C70 N47 C66 124.8(8)
C68 N47 C66 121.9(8)
C70 N48 C69 109.8(7)
C70 N48 C72 122.9(6)
C69 N48 C72 123.0(6)
C73 N49 C107 122.2(9)
C73 N49 C74 109.8(9)
C107 N49 C74 121.2(9)
C75 N50 C77 132.6(14)
C75 N50 C73 109.5(10)
C77 N50 C73 117.1(12)
C76 N51 C74 114.2(12)
C76 N51 C108 122.0(11)
C74 N51 C108 123.7(11)
C76 N52 C78 126.3(12)
C76 N52 C75 101.1(11)
C78 N52 C75 130.6(11)
C79 N53 C77 118.5(11)
C79 N53 C80 103.4(10)
C77 N53 C80 135.2(14)
C79 N54 C81 117.8(9)
C79 N54 C83 119.7(10)
C81 N54 C83 122.5(11)
C82 N55 C78 117.3(10)
C82 N55 C80 110.9(10)
C78 N55 C80 131.8(12)
C82 N56 C84 123.0(8)
C82 N56 C81 106.8(8)
C84 N56 C81 121.3(10)
C85 N57 C83 123.6(10)
C85 N57 C86 105.7(8)
C83 N57 C86 127.4(9)
C85 N58 C89 132.9(10)
C85 N58 C87 110.4(9)
C89 N58 C87 116.3(10)
C88 N59 C86 114.5(7)
C88 N59 C84 125.9(8)
C86 N59 C84 119.5(8)
C88 N60 C90 122.4(7)
C88 N60 C87 107.5(7)
C90 N60 C87 126.2(8)
C91 N61 C89 123.7(10)
C91 N61 C92 110.1(9)
C89 N61 C92 123.1(10)
C93 N62 C95 136.9(14)
C93 N62 C91 111.1(11)
C95 N62 C91 109.6(10)
C94 N63 C92 114.1(9)
C94 N63 C90 123.1(8)
C92 N63 C90 121.3(8)
C94 N64 C96 124.8(9)
C94 N64 C93 110.6(9)
C96 N64 C93 124.6(9)
C98 N65 C95 130.1(10)
C98 N65 C97 112.0(9)
C95 N65 C97 117.9(9)
C97 N66 C101 121.3(9)
C97 N66 C99 115.6(8)
C101 N66 C99 122.0(9)
C98 N67 C96 130.0(11)
C98 N67 C100 115.4(10)
C96 N67 C100 114.2(10)
C100 N68 C102 122.7(10)
C100 N68 C99 110.1(9)
C102 N68 C99 124.0(10)
C103 N69 C101 124.7(8)
C103 N69 C104 108.7(7)
C101 N69 C104 123.6(7)
C103 N70 C107 125.0(8)
C103 N70 C105 113.3(7)
C107 N70 C105 121.6(8)
C106 N71 C102 131.4(10)
C106 N71 C104 107.8(9)
C102 N71 C104 120.2(10)
C106 N72 C108 124.3(9)
C106 N72 C105 102.3(8)
C108 N72 C105 129.4(9)
C109 N73 C143 124.9(6)
C109 N73 C110 114.6(6)
C143 N73 C110 120.5(6)
C111 N74 C109 114.2(6)
C111 N74 C113 128.9(7)
C109 N74 C113 116.4(6)
C112 N75 C144 121.1(6)
C112 N75 C110 113.3(6)
C144 N75 C110 123.3(6)
C112 N76 C114 123.8(6)
C112 N76 C111 115.1(6)
C114 N76 C111 119.9(6)
C115 N77 C116 112.5(6)
C115 N77 C113 125.3(6)
C116 N77 C113 120.2(7)
C115 N78 C119 119.1(6)
C115 N78 C117 115.0(6)
C119 N78 C117 123.4(6)
C118 N79 C114 121.0(7)
C118 N79 C116 110.3(6)
C114 N79 C116 128.5(7)
C118 N80 C117 116.0(6)
C118 N80 C120 122.5(6)
C117 N80 C120 120.4(6)
C121 N81 C119 124.5(6)
C121 N81 C122 111.9(6)
C119 N81 C122 120.8(5)
C123 N82 C121 112.0(5)
C123 N82 C125 125.6(6)
C121 N82 C125 122.3(6)
C124 N83 C122 111.5(6)
C124 N83 C120 125.7(6)
C122 N83 C120 121.8(6)
C124 N84 C126 126.2(6)
C124 N84 C123 109.2(6)
C126 N84 C123 120.9(5)
C127 N85 C125 123.9(6)
C127 N85 C128 108.0(5)
C125 N85 C128 126.9(6)
C127 N86 C129 114.7(6)
C127 N86 C131 121.6(6)
C129 N86 C131 123.7(6)
C130 N87 C128 113.2(6)
C130 N87 C126 123.6(6)
C128 N87 C126 121.2(6)
C130 N88 C132 121.7(6)
C130 N88 C129 111.5(6)
C132 N88 C129 123.2(6)
C133 N89 C131 118.5(6)
C133 N89 C134 112.5(6)
C131 N89 C134 125.0(6)
C133 N90 C135 114.8(6)
C133 N90 C137 119.5(6)
C135 N90 C137 124.3(6)
C136 N91 C134 115.5(6)
C136 N91 C132 123.8(7)
C134 N91 C132 120.6(6)
C136 N92 C138 124.4(6)
C136 N92 C135 108.1(5)
C138 N92 C135 126.1(6)
C139 N93 C140 109.6(6)
C139 N93 C137 124.1(6)
C140 N93 C137 122.3(6)
C139 N94 C141 113.1(6)
C139 N94 C143 124.7(6)
C141 N94 C143 120.9(6)
C138 N95 C140 128.3(6)
C138 N95 C142 122.1(6)
C140 N95 C142 109.3(5)
C142 N96 C144 124.0(6)
C142 N96 C141 112.4(5)
C144 N96 C141 121.0(5)
C145 N97 C146 116.4(9)
C145 N97 C179 139.3(10)
C146 N97 C179 99.7(9)
C147 N98 C149 125.5(6)
C147 N98 C145 114.1(7)
C149 N98 C145 119.9(6)
C148 N99 C146 120.1(9)
C148 N99 C180 120.9(9)
C146 N99 C180 118.9(9)
C147 N100 C150 128.5(8)
C147 N100 C148 104.6(8)
C150 N100 C148 125.5(8)
C151 N101 C152 112.9(5)
C151 N101 C149 124.3(5)
C152 N101 C149 122.8(5)
C151 N102 C155 119.3(6)
C151 N102 C153 111.6(5)
C155 N102 C153 123.4(5)
C154 N103 C152 110.4(6)
C154 N103 C150 120.5(7)
C152 N103 C150 124.4(6)
C154 N104 C153 112.9(6)
C154 N104 C156 123.5(6)
C153 N104 C156 123.6(5)
C157 N105 C155 124.9(6)
C157 N105 C158 112.7(6)
C155 N105 C158 122.1(6)
C157 N106 C159 112.5(7)
C157 N106 C161 118.3(7)
C159 N106 C161 124.8(7)
C160 N107 C158 116.6(6)
C160 N107 C156 120.9(6)
C158 N107 C156 121.7(6)
C160 N108 C159 111.9(6)
C160 N108 C162 119.9(6)
C159 N108 C162 128.1(7)
C163 N109 C164 115.3(6)
C163 N109 C161 122.6(6)
C164 N109 C161 122.0(6)
C163 N110 C167 124.9(6)
C163 N110 C165 112.4(6)
C167 N110 C165 121.8(6)
C166 N111 C164 115.1(7)
C166 N111 C162 114.5(7)
C164 N111 C162 125.2(7)
C165 N112 C166 111.0(6)
C165 N112 C168 125.2(6)
C166 N112 C168 123.6(6)
C169 N113 C170 112.9(6)
C169 N113 C167 125.4(6)
C170 N113 C167 121.6(6)
C169 N114 C171 111.5(5)
C169 N114 C173 120.1(7)
C171 N114 C173 125.8(6)
C168 N115 C172 119.2(6)
C168 N115 C170 123.2(6)
C172 N115 C170 110.9(5)
C172 N116 C171 111.9(5)
C172 N116 C174 124.6(5)
C171 N116 C174 123.5(5)
C175 N117 C173 124.0(7)
C175 N117 C176 107.2(6)
C173 N117 C176 127.2(7)
C175 N118 C179 120.4(8)
C175 N118 C177 112.2(8)
C179 N118 C177 126.8(9)
C174 N119 C178 122.4(6)
C174 N119 C176 124.7(6)
C178 N119 C176 112.6(6)
C178 N120 C180 136.7(9)
C178 N120 C177 111.6(7)
C180 N120 C177 106.0(9)
O1 C1 N1 128.3(7)
O1 C1 N2 126.5(7)
N1 C1 N2 104.9(7)
N1 C2 N3 112.4(7)
N1 C2 C3 103.5(7)
N3 C2 C3 102.7(7)
N1 C2 H2 112.5
N3 C2 H2 112.5
C3 C2 H2 112.5
N4 C3 N2 116.0(7)
N4 C3 C2 105.1(7)
N2 C3 C2 105.4(7)
N4 C3 H3 110.0
N2 C3 H3 110.0
C2 C3 H3 110.0
O2 C4 N4 125.8(7)
O2 C4 N3 125.3(7)
N4 C4 N3 108.8(7)
N2 C5 N5 113.4(7)
N2 C5 H5A 108.9
N5 C5 H5A 108.9
N2 C5 H5B 108.9
N5 C5 H5B 108.9
H5A C5 H5B 107.7
N4 C6 N7 112.1(7)
N4 C6 H6A 109.2
N7 C6 H6A 109.2
N4 C6 H6B 109.2
N7 C6 H6B 109.2
H6A C6 H6B 107.9
O3 C7 N5 127.2(7)
O3 C7 N6 125.3(7)
N5 C7 N6 107.2(7)
N7 C8 N5 115.8(8)
N7 C8 C9 108.6(8)
N5 C8 C9 103.5(7)
N7 C8 H8 109.6
N5 C8 H8 109.6
C9 C8 H8 109.6
O4 C10 N8 130.8(7)
O4 C10 N7 122.6(7)
N8 C10 N7 106.5(7)
O5 C13 N10 128.8(8)
O5 C13 N9 123.7(8)
N10 C13 N9 107.6(8)
N12 C15 N10 115.3(7)
N12 C15 C14 105.8(7)
N10 C15 C14 102.8(6)
N12 C15 H15 110.8
N10 C15 H15 110.8
C14 C15 H15 110.8
O6 C16 N11 125.9(8)
O6 C16 N12 125.0(8)
N11 C16 N12 109.1(7)
N10 C17 N13 112.4(7)
N10 C17 H17A 109.1
N13 C17 H17A 109.1
N10 C17 H17B 109.1
N13 C17 H17B 109.1
H17A C17 H17B 107.9
N12 C18 N15 112.6(7)
N12 C18 H18A 109.1
N15 C18 H18A 109.1
N12 C18 H18B 109.1
N15 C18 H18B 109.1
H18A C18 H18B 107.8
O7 C19 N13 129.5(7)
O7 C19 N14 124.6(7)
N13 C19 N14 105.5(7)
N15 C20 N13 111.9(7)
N15 C20 C21 106.3(7)
N13 C20 C21 102.9(7)
N15 C20 H20 111.8
N13 C20 H20 111.8
C21 C20 H20 111.8
N14 C21 N16 114.0(7)
N14 C21 C20 106.1(7)
N16 C21 C20 103.0(7)
N14 C21 H21 111.1
N16 C21 H21 111.1
C20 C21 H21 111.1
O8 C22 N16 124.9(7)
O8 C22 N15 127.5(7)
N16 C22 N15 107.5(7)
N14 C23 N17 112.2(7)
N14 C23 H23A 109.2
N17 C23 H23A 109.2
N14 C23 H23B 109.2
N17 C23 H23B 109.2
H23A C23 H23B 107.9
N16 C24 N19 110.6(7)
N16 C24 H24A 109.5
N19 C24 H24A 109.5
N16 C24 H24B 109.5
N19 C24 H24B 109.5
H24A C24 H24B 108.1
O9 C25 N17 127.0(7)
O9 C25 N18 125.5(7)
N17 C25 N18 107.1(7)
N19 C26 N17 113.5(7)
N19 C26 C27 106.5(7)
N17 C26 C27 101.8(7)
N19 C26 H26 111.5
N17 C26 H26 111.5
C27 C26 H26 111.5
O10 C28 N20 129.2(7)
O10 C28 N19 123.7(7)
N20 C28 N19 106.9(7)
O11 C31 N21 127.7(8)
O11 C31 N22 126.4(8)
N21 C31 N22 105.8(7)
N22 C33 N24 114.9(7)
N22 C33 C32 104.0(7)
N24 C33 C32 104.2(7)
N22 C33 H33 111.1
N24 C33 H33 111.1
C32 C33 H33 111.1
O12 C34 N24 129.4(7)
O12 C34 N23 123.3(7)
N24 C34 N23 107.2(7)
N1 C35 N22 112.8(7)
N1 C35 H35A 109.0
N22 C35 H35A 109.0
N1 C35 H35B 109.0
N22 C35 H35B 109.0
H35A C35 H35B 107.8
N24 C36 N3 112.0(7)
N24 C36 H36A 109.2
N3 C36 H36A 109.2
N24 C36 H36B 109.2
N3 C36 H36B 109.2
H36A C36 H36B 107.9
O13 C37 N25 125.2(8)
O13 C37 N26 123.6(8)
N25 C37 N26 111.2(8)
N25 C38 N27 112.0(6)
N25 C38 C39 102.2(6)
N27 C38 C39 103.2(7)
N25 C38 H38 112.9
N27 C38 H38 112.9
C39 C38 H38 112.9
N28 C39 N26 115.6(7)
N28 C39 C38 104.5(7)
N26 C39 C38 102.2(7)
N28 C39 H39 111.3
N26 C39 H39 111.3
C38 C39 H39 111.3
O14 C40 N27 122.1(8)
O14 C40 N28 129.4(8)
N27 C40 N28 107.8(8)
N29 C41 N26 114.1(7)
N29 C41 H41A 108.7
N26 C41 H41A 108.7
N29 C41 H41B 108.7
N26 C41 H41B 108.7
H41A C41 H41B 107.6
N28 C42 N31 115.2(8)
N28 C42 H42A 108.5
N31 C42 H42A 108.5
N28 C42 H42B 108.5
N31 C42 H42B 108.5
H42A C42 H42B 107.5
O15 C43 N30 129.8(7)
O15 C43 N29 121.5(7)
N30 C43 N29 108.7(7)
N29 C44 N31 114.7(8)
N29 C44 C45 102.5(7)
N31 C44 C45 102.9(7)
N29 C44 H44 112.0
N31 C44 H44 112.0
C45 C44 H44 112.0
N30 C45 N32 117.6(7)
N30 C45 C44 102.5(7)
N32 C45 C44 101.7(7)
N30 C45 H45 111.4
N32 C45 H45 111.4
C44 C45 H45 111.4
O16 C46 N32 128.6(8)
O16 C46 N31 124.0(8)
N32 C46 N31 106.9(8)
N33 C47 N30 115.9(7)
N33 C47 H47A 108.3
N30 C47 H47A 108.3
N33 C47 H47B 108.3
N30 C47 H47B 108.3
H47A C47 H47B 107.4
N35 C48 N32 114.8(7)
N35 C48 H48A 108.6
N32 C48 H48A 108.6
N35 C48 H48B 108.6
N32 C48 H48B 108.6
H48A C48 H48B 107.5
N33 C49 O17 125.4(7)
N33 C49 N34 113.4(8)
O17 C49 N34 121.2(7)
N35 C50 N33 115.8(7)
N35 C50 C51 104.3(7)
N33 C50 C51 99.3(6)
N35 C50 H50 112.2
N33 C50 H50 112.2
C51 C50 H50 112.2
N34 C51 N36 113.8(7)
N34 C51 C50 106.8(7)
N36 C51 C50 101.9(6)
N34 C51 H51 111.3
N36 C51 H51 111.3
C50 C51 H51 111.3
O18 C52 N35 122.2(8)
O18 C52 N36 125.4(8)
N35 C52 N36 112.4(8)
N34 C53 N37 116.7(7)
N34 C53 H53A 108.1
N37 C53 H53A 108.1
N34 C53 H53B 108.1
N37 C53 H53B 108.1
H53A C53 H53B 107.3
N39 C54 N36 113.7(8)
N39 C54 H54A 108.8
N36 C54 H54A 108.8
N39 C54 H54B 108.8
N36 C54 H54B 108.8
H54A C54 H54B 107.7
O19 C55 N38 127.1(8)
O19 C55 N37 122.2(8)
N38 C55 N37 110.3(8)
N37 C56 N39 114.3(7)
N37 C56 C57 102.6(7)
N39 C56 C57 103.5(7)
N37 C56 H56 111.9
N39 C56 H56 111.9
C57 C56 H56 111.9
N40 C57 N38 116.0(7)
N40 C57 C56 103.5(7)
N38 C57 C56 101.5(7)
N40 C57 H57 111.7
N38 C57 H57 111.7
C56 C57 H57 111.7
O20 C58 N39 124.6(8)
O20 C58 N40 127.2(8)
N39 C58 N40 107.7(8)
N41 C59 N38 113.0(7)
N41 C59 H59A 109.0
N38 C59 H59A 109.0
N41 C59 H59B 109.0
N38 C59 H59B 109.0
H59A C59 H59B 107.8
N40 C60 N43 117.1(8)
N40 C60 H60A 108.0
N43 C60 H60A 108.0
N40 C60 H60B 108.0
N43 C60 H60B 108.0
H60A C60 H60B 107.3
O21 C61 N42 129.6(8)
O21 C61 N41 119.6(7)
N42 C61 N41 110.8(8)
N43 C62 N41 115.5(7)
N43 C62 C63 101.4(7)
N41 C62 C63 98.8(6)
N43 C62 H62 113.2
N41 C62 H62 113.2
C63 C62 H62 113.2
N42 C63 N44 119.3(7)
N42 C63 C62 103.9(7)
N44 C63 C62 101.6(6)
N42 C63 H63 110.4
N44 C63 H63 110.4
C62 C63 H63 110.4
O22 C64 N44 127.2(8)
O22 C64 N43 124.3(8)
N44 C64 N43 108.2(8)
N42 C65 N45 117.2(7)
N42 C65 H65A 108.0
N45 C65 H65A 108.0
N42 C65 H65B 108.0
N45 C65 H65B 108.0
H65A C65 H65B 107.2
N44 C66 N47 115.7(8)
N44 C66 H66A 108.4
N47 C66 H66A 108.4
N44 C66 H66B 108.4
N47 C66 H66B 108.4
H66A C66 H66B 107.4
N45 C67 O23 128.0(7)
N45 C67 N46 112.9(7)
O23 C67 N46 119.0(7)
N47 C68 N45 118.6(7)
N47 C68 C69 103.6(7)
N45 C68 C69 99.5(6)
N47 C68 H68 111.3
N45 C68 H68 111.3
C69 C68 H68 111.3
N46 C69 N48 114.6(6)
N46 C69 C68 105.8(6)
N48 C69 C68 101.7(6)
N46 C69 H69 111.4
N48 C69 H69 111.4
C68 C69 H69 111.4
O24 C70 N47 126.3(8)
O24 C70 N48 123.2(8)
N47 C70 N48 110.5(8)
N46 C71 N25 115.9(6)
N46 C71 H71A 108.3
N25 C71 H71A 108.3
N46 C71 H71B 108.3
N25 C71 H71B 108.3
H71A C71 H71B 107.4
N27 C72 N48 113.1(6)
N27 C72 H72A 109.0
N48 C72 H72A 109.0
N27 C72 H72B 109.0
N48 C72 H72B 109.0
H72A C72 H72B 107.8
O25 C73 N49 127.0(11)
O25 C73 N50 124.5(10)
N49 C73 N50 108.5(9)
N51 C74 N49 115.0(13)
N51 C74 C75 102.6(14)
N49 C74 C75 103.1(13)
N51 C74 H74 111.8
N49 C74 H74 111.8
C75 C74 H74 111.8
N50 C75 C74 107.8(14)
N50 C75 N52 115.6(13)
C74 C75 N52 102.4(13)
N50 C75 H75 110.2
C74 C75 H75 110.2
N52 C75 H75 110.2
N52 C76 N51 118.9(15)
N52 C76 O26 111.9(15)
N51 C76 O26 127.5(16)
N53 C77 N50 107.9(11)
N53 C77 H77A 110.1
N50 C77 H77A 110.1
N53 C77 H77B 110.1
N50 C77 H77B 110.1
H77A C77 H77B 108.4
N52 C78 N55 114.0(11)
N52 C78 H78A 108.8
N55 C78 H78A 108.7
N52 C78 H78B 108.8
N55 C78 H78B 108.8
H78A C78 H78B 107.6
O27 C79 N53 121.6(10)
O27 C79 N54 128.1(11)
N53 C79 N54 109.6(9)
N55 C80 C81 101.6(12)
N55 C80 N53 113.3(11)
C81 C80 N53 111.6(14)
N55 C80 H80 110.0
C81 C80 H80 110.0
N53 C80 H80 110.0
N54 C81 N56 113.4(11)
N54 C81 C80 96.6(11)
N56 C81 C80 108.3(12)
N54 C81 H81 112.5
N56 C81 H81 112.5
C80 C81 H81 112.5
O28 C82 N56 125.7(9)
O28 C82 N55 123.9(9)
N56 C82 N55 110.3(7)
N57 C83 N54 113.4(10)
N57 C83 H83A 108.9
N54 C83 H83A 108.9
N57 C83 H83B 108.9
N54 C83 H83B 108.9
H83A C83 H83B 107.7
N59 C84 N56 109.5(8)
N59 C84 H84A 109.8
N56 C84 H84A 109.8
N59 C84 H84B 109.8
N56 C84 H84B 109.8
H84A C84 H84B 108.2
N57 C85 N58 119.6(11)
N57 C85 O29 120.6(11)
N58 C85 O29 119.7(11)
N59 C86 N57 113.3(8)
N59 C86 C87 100.3(9)
N57 C86 C87 106.3(9)
N59 C86 H86 112.1
N57 C86 H86 112.1
C87 C86 H86 112.1
N60 C87 N58 114.1(9)
N60 C87 C86 107.2(9)
N58 C87 C86 97.8(9)
N60 C87 H87 112.3
N58 C87 H87 112.3
C86 C87 H87 112.3
O30 C88 N60 123.2(10)
O30 C88 N59 126.3(9)
N60 C88 N59 110.1(8)
N58 C89 N61 116.2(13)
N58 C89 H89A 108.2
N61 C89 H89A 108.2
N58 C89 H89B 108.2
N61 C89 H89B 108.2
H89A C89 H89B 107.4
N60 C90 N63 110.5(8)
N60 C90 H90A 109.6
N63 C90 H90A 109.6
N60 C90 H90B 109.6
N63 C90 H90B 109.6
H90A C90 H90B 108.1
O31 C91 N61 131.0(13)
O31 C91 N62 123.8(12)
N61 C91 N62 104.4(10)
N63 C92 C93 101.5(12)
N63 C92 N61 110.5(11)
C93 C92 N61 103.9(11)
N63 C92 H92 113.3
C93 C92 H92 113.3
N61 C92 H92 113.3
N62 C93 N64 114.4(12)
N62 C93 C92 109.5(13)
N64 C93 C92 102.4(12)
N62 C93 H93 110.1
N64 C93 H93 110.1
C92 C93 H93 110.1
O32 C94 N64 123.1(10)
O32 C94 N63 125.8(11)
N64 C94 N63 111.2(9)
N65 C95 N62 109.3(11)
N65 C95 H95A 109.8
N62 C95 H95A 109.8
N65 C95 H95B 109.8
N62 C95 H95B 109.8
H95A C95 H95B 108.3
N64 C96 N67 115.6(10)
N64 C96 H96A 108.4
N67 C96 H96A 108.4
N64 C96 H96B 108.4
N67 C96 H96B 108.4
H96A C96 H96B 107.4
O33 C97 N66 126.4(11)
O33 C97 N65 127.2(10)
N66 C97 N65 106.2(8)
N67 C98 N65 119.5(14)
N67 C98 C99 104.6(13)
N65 C98 C99 106.5(13)
N67 C98 H98 108.6
N65 C98 H98 108.6
C99 C98 H98 108.6
N66 C99 N68 109.7(11)
N66 C99 C98 99.4(12)
N68 C99 C98 104.1(12)
N66 C99 H99 114.1
N68 C99 H99 114.1
C98 C99 H99 114.1
O34 C100 N68 128.8(14)
O34 C100 N67 127.3(14)
N68 C100 N67 103.8(11)
N66 C101 N69 112.4(8)
N66 C101 H10A 109.1
N69 C101 H10A 109.1
N66 C101 H10B 109.1
N69 C101 H10B 109.1
H10A C101 H10B 107.8
N71 C102 N68 116.2(13)
N71 C102 H10C 108.2
N68 C102 H10C 108.2
N71 C102 H10D 108.2
N68 C102 H10D 108.2
H10C C102 H10D 107.4
O35 C103 N69 124.6(10)
O35 C103 N70 126.3(9)
N69 C103 N70 108.8(8)
C105 C104 N71 99.7(10)
C105 C104 N69 105.7(10)
N71 C104 N69 112.2(9)
C105 C104 H104 112.8
N71 C104 H104 112.8
N69 C104 H104 112.8
N70 C105 N72 112.4(9)
N70 C105 C104 102.8(10)
N72 C105 C104 111.0(10)
N70 C105 H105 110.1
N72 C105 H105 110.2
C104 C105 H105 110.1
N72 C106 N71 119.2(10)
N72 C106 O36 120.8(10)
N71 C106 O36 119.3(10)
N70 C107 N49 111.7(8)
N70 C107 H10E 109.3
N49 C107 H10E 109.3
N70 C107 H10F 109.3
N49 C107 H10F 109.3
H10E C107 H10F 107.9
N72 C108 N51 110.5(9)
N72 C108 H10G 109.5
N51 C108 H10G 109.5
N72 C108 H10H 109.5
N51 C108 H10H 109.5
H10G C108 H10H 108.1
O37 C109 N73 126.3(8)
O37 C109 N74 129.6(8)
N73 C109 N74 103.4(6)
N73 C110 N75 116.2(8)
N73 C110 C111 102.0(8)
N75 C110 C111 105.0(8)
N73 C110 H110 111.0
N75 C110 H110 111.0
C111 C110 H110 111.0
N74 C111 N76 114.7(7)
N74 C111 C110 105.6(8)
N76 C111 C110 99.0(7)
N74 C111 H111 112.2
N76 C111 H111 112.2
C110 C111 H111 112.2
O38 C112 N76 126.5(8)
O38 C112 N75 126.5(8)
N76 C112 N75 107.0(7)
N74 C113 N77 114.1(7)
N74 C113 H11C 108.7
N77 C113 H11C 108.7
N74 C113 H11D 108.7
N77 C113 H11D 108.7
H11C C113 H11D 107.6
N79 C114 N76 114.9(7)
N79 C114 H11E 108.5
N76 C114 H11E 108.5
N79 C114 H11F 108.5
N76 C114 H11F 108.5
H11E C114 H11F 107.5
O39 C115 N78 129.9(8)
O39 C115 N77 124.5(8)
N78 C115 N77 105.6(7)
N77 C116 N79 113.5(8)
N77 C116 C117 105.0(8)
N79 C116 C117 101.7(8)
N77 C116 H116 112.0
N79 C116 H116 112.0
C117 C116 H116 112.0
N80 C117 N78 114.6(7)
N80 C117 C116 104.6(8)
N78 C117 C116 101.1(7)
N80 C117 H117 111.9
N78 C117 H117 111.9
C116 C117 H117 111.9
O40 C118 N80 126.8(8)
O40 C118 N79 125.8(8)
N80 C118 N79 107.2(6)
N78 C119 N81 110.3(6)
N78 C119 H11G 109.6
N81 C119 H11G 109.6
N78 C119 H11H 109.6
N81 C119 H11H 109.6
H11G C119 H11H 108.1
N80 C120 N83 111.8(6)
N80 C120 H12C 109.3
N83 C120 H12C 109.3
N80 C120 H12D 109.3
N83 C120 H12D 109.3
H12C C120 H12D 107.9
O41 C121 N81 126.2(8)
O41 C121 N82 124.8(8)
N81 C121 N82 109.0(6)
N83 C122 N81 113.2(6)
N83 C122 C123 105.1(6)
N81 C122 C123 100.7(6)
N83 C122 H122 112.3
N81 C122 H122 112.3
C123 C122 H122 112.3
N82 C123 N84 116.4(6)
N82 C123 C122 105.5(6)
N84 C123 C122 102.0(6)
N82 C123 H123 110.8
N84 C123 H123 110.8
C122 C123 H123 110.8
O42 C124 N83 126.6(9)
O42 C124 N84 121.5(8)
N83 C124 N84 111.8(7)
N82 C125 N85 114.7(8)
N82 C125 H12E 108.6
N85 C125 H12E 108.6
N82 C125 H12F 108.6
N85 C125 H12F 108.6
H12E C125 H12F 107.6
N84 C126 N87 110.5(6)
N84 C126 H12G 109.6
N87 C126 H12G 109.6
N84 C126 H12H 109.6
N87 C126 H12H 109.6
H12G C126 H12H 108.1
O43 C127 N86 129.7(8)
O43 C127 N85 121.2(7)
N86 C127 N85 109.0(6)
N87 C128 N85 112.3(7)
N87 C128 C129 104.5(7)
N85 C128 C129 104.5(7)
N87 C128 H128 111.7
N85 C128 H128 111.7
C129 C128 H128 111.7
N86 C129 N88 113.4(7)
N86 C129 C128 103.6(8)
N88 C129 C128 100.4(7)
N86 C129 H129 112.8
N88 C129 H129 112.8
C128 C129 H129 112.8
O44 C130 N87 126.2(9)
O44 C130 N88 123.7(9)
N87 C130 N88 109.9(8)
N89 C131 N86 114.0(7)
N89 C131 H13A 108.8
N86 C131 H13A 108.8
N89 C131 H13B 108.8
N86 C131 H13B 108.8
H13A C131 H13B 107.6
N88 C132 N91 114.4(7)
N88 C132 H13C 108.6
N91 C132 H13C 108.6
N88 C132 H13D 108.7
N91 C132 H13D 108.7
H13C C132 H13D 107.6
O45 C133 N90 127.7(9)
O45 C133 N89 126.5(8)
N90 C133 N89 105.6(7)
N89 C134 N91 113.7(7)
N89 C134 C135 102.1(7)
N91 C134 C135 101.9(7)
N89 C134 H134 112.7
N91 C134 H134 112.7
C135 C134 H134 112.7
N90 C135 N92 112.4(7)
N90 C135 C134 104.4(7)
N92 C135 C134 104.7(7)
N90 C135 H135 111.6
N92 C135 H135 111.6
C134 C135 H135 111.6
O46 C136 N91 130.0(8)
O46 C136 N92 120.3(7)
N91 C136 N92 109.6(7)
N93 C137 N90 111.5(7)
N93 C137 H13E 109.3
N90 C137 H13E 109.3
N93 C137 H13F 109.3
N90 C137 H13F 109.3
H13E C137 H13F 108.0
N95 C138 N92 113.9(8)
N95 C138 H13G 108.8
N92 C138 H13G 108.8
N95 C138 H13H 108.8
N92 C138 H13H 108.8
H13G C138 H13H 107.7
O47 C139 N94 127.6(9)
O47 C139 N93 121.5(9)
N94 C139 N93 110.7(8)
N95 C140 N93 115.9(6)
N95 C140 C141 107.3(6)
N93 C140 C141 103.2(6)
N95 C140 H140 110.0
N93 C140 H140 110.0
C141 C140 H140 110.0
N94 C141 N96 113.5(5)
N94 C141 C140 102.6(6)
N96 C141 C140 101.0(6)
N94 C141 H141 112.9
N96 C141 H141 112.9
C140 C141 H141 112.9
O48 C142 N96 126.6(8)
O48 C142 N95 124.5(8)
N96 C142 N95 108.8(6)
N73 C143 N94 114.3(6)
N73 C143 H14A 108.7
N94 C143 H14A 108.7
N73 C143 H14B 108.7
N94 C143 H14B 108.7
H14A C143 H14B 107.6
N96 C144 N75 112.7(7)
N96 C144 H14C 109.1
N75 C144 H14C 109.1
N96 C144 H14D 109.1
N75 C144 H14D 109.1
H14C C144 H14D 107.8
O49 C145 N97 125.4(11)
O49 C145 N98 126.2(10)
N97 C145 N98 108.3(9)
N97 C146 N99 123.7(11)
N97 C146 C147 104.7(10)
N99 C146 C147 92.6(9)
N97 C146 H146 111.2
N99 C146 H146 111.2
C147 C146 H146 111.2
N98 C147 N100 114.0(9)
N98 C147 C146 94.4(8)
N100 C147 C146 111.2(9)
N98 C147 H147 112.0
N100 C147 H147 112.0
C146 C147 H147 112.0
N99 C148 O50 139.9(13)
N99 C148 N100 108.7(10)
O50 C148 N100 110.9(11)
N98 C149 N101 113.5(6)
N98 C149 H14E 108.9
N101 C149 H14E 108.9
N98 C149 H14F 108.9
N101 C149 H14F 108.9
H14E C149 H14F 107.7
N103 C150 N100 109.8(8)
N103 C150 H15A 109.7
N100 C150 H15A 109.7
N103 C150 H15B 109.7
N100 C150 H15B 109.7
H15A C150 H15B 108.2
O51 C151 N102 128.4(7)
O51 C151 N101 123.7(7)
N102 C151 N101 107.9(6)
N101 C152 N103 114.4(6)
N101 C152 C153 104.0(6)
N103 C152 C153 103.1(6)
N101 C152 H152 111.6
N103 C152 H152 111.6
C153 C152 H152 111.6
N104 C153 N102 114.6(6)
N104 C153 C152 103.1(6)
N102 C153 C152 102.2(6)
N104 C153 H153 112.1
N102 C153 H153 112.1
C152 C153 H153 112.1
O52 C154 N104 127.8(8)
O52 C154 N103 123.3(8)
N104 C154 N103 109.0(7)
N102 C155 N105 115.1(6)
N102 C155 H15C 108.5
N105 C155 H15C 108.5
N102 C155 H15D 108.5
N105 C155 H15D 108.5
H15C C155 H15D 107.5
N107 C156 N104 116.8(6)
N107 C156 H15E 108.1
N104 C156 H15E 108.1
N107 C156 H15F 108.1
N104 C156 H15F 108.1
H15E C156 H15F 107.3
O53 C157 N105 124.2(8)
O53 C157 N106 125.9(8)
N105 C157 N106 109.8(7)
N107 C158 N105 119.1(7)
N107 C158 C159 100.8(7)
N105 C158 C159 102.1(7)
N107 C158 H158 111.3
N105 C158 H158 111.3
C159 C158 H158 111.3
N108 C159 N106 114.7(7)
N108 C159 C158 103.1(7)
N106 C159 C158 102.4(7)
N108 C159 H159 112.0
N106 C159 H159 112.0
C158 C159 H159 112.0
O54 C160 N107 128.6(8)
O54 C160 N108 123.8(7)
N107 C160 N108 107.5(7)
N106 C161 N109 111.3(7)
N106 C161 H16A 109.4
N109 C161 H16A 109.4
N106 C161 H16B 109.4
N109 C161 H16B 109.4
H16A C161 H16B 108.0
N108 C162 N111 109.2(8)
N108 C162 H16C 109.8
N111 C162 H16C 109.8
N108 C162 H16D 109.8
N111 C162 H16D 109.8
H16C C162 H16D 108.3
O55 C163 N109 124.2(8)
O55 C163 N110 125.6(8)
N109 C163 N110 109.7(7)
N111 C164 N109 115.9(7)
N111 C164 C165 101.7(7)
N109 C164 C165 99.7(7)
N111 C164 H164 112.8
N109 C164 H164 112.7
C165 C164 H164 112.7
N112 C165 N110 117.2(7)
N112 C165 C164 104.5(7)
N110 C165 C164 102.9(7)
N112 C165 H165 110.6
N110 C165 H165 110.6
C164 C165 H165 110.6
O56 C166 N111 129.5(8)
O56 C166 N112 123.3(8)
N111 C166 N112 107.0(6)
N110 C167 N113 116.1(7)
N110 C167 H16E 108.2
N113 C167 H16E 108.3
N110 C167 H16F 108.3
N113 C167 H16F 108.3
H16E C167 H16F 107.4
N115 C168 N112 115.5(7)
N115 C168 H16G 108.4
N112 C168 H16G 108.4
N115 C168 H16H 108.4
N112 C168 H16H 108.4
H16G C168 H16H 107.5
O57 C169 N113 127.5(8)
O57 C169 N114 124.5(8)
N113 C169 N114 108.0(7)
N113 C170 N115 112.4(6)
N113 C170 C171 103.7(7)
N115 C170 C171 102.0(6)
N113 C170 H170 112.7
N115 C170 H170 112.7
C171 C170 H170 112.7
N114 C171 N116 115.1(5)
N114 C171 C170 102.9(6)
N116 C171 C170 104.7(6)
N114 C171 H171 111.2
N116 C171 H171 111.2
C170 C171 H171 111.2
O58 C172 N116 125.1(7)
O58 C172 N115 126.0(7)
N116 C172 N115 108.7(6)
N114 C173 N117 113.6(8)
N114 C173 H17C 108.9
N117 C173 H17C 108.9
N114 C173 H17D 108.9
N117 C173 H17D 108.8
H17C C173 H17D 107.7
N119 C174 N116 116.1(6)
N119 C174 H17E 108.3
N116 C174 H17E 108.3
N119 C174 H17F 108.3
N116 C174 H17F 108.3
H17E C174 H17F 107.4
O59 C175 N118 133.7(9)
O59 C175 N117 116.8(8)
N118 C175 N117 109.4(7)
N117 C176 N119 112.9(8)
N117 C176 C177 107.1(8)
N119 C176 C177 100.0(8)
N117 C176 H176 112.0
N119 C176 H176 112.0
C177 C176 H176 112.1
N120 C177 N118 113.9(8)
N120 C177 C176 106.8(9)
N118 C177 C176 103.4(8)
N120 C177 H177 110.8
N118 C177 H177 110.8
C176 C177 H177 110.8
O60 C178 N120 126.3(8)
O60 C178 N119 125.7(8)
N120 C178 N119 108.0(7)
N118 C179 N97 114.9(11)
N118 C179 H17G 108.5
N97 C179 H17G 108.6
N118 C179 H17H 108.6
N97 C179 H17H 108.5
H17G C179 H17H 107.5
N120 C180 N99 109.6(11)
N120 C180 H18C 109.8
N99 C180 H18C 109.8
N120 C180 H18D 109.7
N99 C180 H18D 109.8
H18C C180 H18D 108.2

loop_
_geom_bond_atom_site_label_1
_geom_bond_atom_site_label_2
_geom_bond_distance
O1 C1 1.168(9)
O2 C4 1.223(9)
O3 C7 1.210(8)
O4 C10 1.186(8)
O5 C13 1.209(10)
O6 C16 1.222(9)
O7 C19 1.190(8)
O8 C22 1.188(8)
O9 C25 1.230(8)
O10 C28 1.221(8)
O11 C31 1.195(9)
O12 C34 1.209(8)
O13 C37 1.261(10)
O14 C40 1.291(10)
O15 C43 1.230(8)
O16 C46 1.186(9)
O17 C49 1.301(8)
O18 C52 1.242(10)
O19 C55 1.248(9)
O20 C58 1.240(10)
O21 C61 1.265(9)
O22 C64 1.194(9)
O23 C67 1.296(8)
O24 C70 1.242(9)
O25 C73 1.213(14)
O26 C76 1.31(2)
O27 C79 1.195(13)
O28 C82 1.200(11)
O29 C85 1.326(14)
O30 C88 1.223(12)
O31 C91 1.137(16)
O32 C94 1.207(13)
O33 C97 1.189(13)
O34 C100 1.151(17)
O35 C103 1.236(12)
O36 C106 1.356(13)
O37 C109 1.219(10)
O38 C112 1.143(10)
O39 C115 1.142(10)
O40 C118 1.221(10)
O41 C121 1.207(9)
O42 C124 1.243(10)
O43 C127 1.248(9)
O44 C130 1.272(12)
O45 C133 1.236(11)
O46 C136 1.238(10)
O47 C139 1.244(11)
O48 C142 1.190(10)
O49 C145 1.098(12)
O50 C148 1.359(16)
O51 C151 1.241(9)
O52 C154 1.268(10)
O53 C157 1.245(10)
O54 C160 1.229(10)
O55 C163 1.256(10)
O56 C166 1.217(10)
O57 C169 1.239(10)
O58 C172 1.260(9)
O59 C175 1.250(11)
O60 C178 1.155(10)
N1 C1 1.400(11)
N1 C2 1.429(11)
N1 C35 1.457(11)
N2 C5 1.422(11)
N2 C1 1.455(11)
N2 C3 1.480(11)
N3 C4 1.388(11)
N3 C36 1.460(11)
N3 C2 1.464(11)
N4 C4 1.362(11)
N4 C3 1.384(11)
N4 C6 1.447(11)
N5 C7 1.365(11)
N5 C8 1.424(12)
N5 C5 1.446(12)
N6 C7 1.398(11)
N6 C9 1.442(11)
N6 C11 1.457(11)
C9 N8 1.498(12)
C9 C8 1.541(13)
C9 H9 1.0000
C11 N9 1.446(11)
C11 H11A 0.9900
C11 H11B 0.9900
C12 N11 1.455(10)
C12 N8 1.466(11)
C12 H12A 0.9900
C12 H12B 0.9900
C14 N9 1.427(11)
C14 N11 1.488(10)
C14 C15 1.534(11)
C14 H14 1.0000
N7 C8 1.386(12)
N7 C10 1.456(11)
N7 C6 1.462(12)
N8 C10 1.333(11)
N9 C13 1.394(12)
N10 C13 1.354(12)
N10 C17 1.439(11)
N10 C15 1.446(11)
N11 C16 1.356(11)
N12 C16 1.406(11)
N12 C18 1.413(11)
N12 C15 1.430(11)
N13 C19 1.360(10)
N13 C20 1.459(11)
N13 C17 1.467(11)
N14 C23 1.441(12)
N14 C19 1.453(11)
N14 C21 1.455(11)
N15 C22 1.437(11)
N15 C20 1.442(11)
N15 C18 1.451(11)
N16 C22 1.353(11)
N16 C21 1.458(11)
N16 C24 1.474(11)
N17 C25 1.384(11)
N17 C26 1.449(12)
N17 C23 1.461(11)
N18 C25 1.400(10)
N18 C27 1.411(11)
N18 C29 1.459(11)
N19 C26 1.400(12)
N19 C28 1.416(11)
N19 C24 1.473(12)
N20 C28 1.352(11)
N20 C30 1.438(11)
N20 C27 1.469(12)
C27 C26 1.530(13)
C27 H27 1.0000
C30 N23 1.447(11)
C30 H30A 0.9900
C30 H30B 0.9900
C32 N21 1.447(11)
C32 N23 1.452(11)
C32 C33 1.504(11)
C32 H32 1.0000
C29 N21 1.431(11)
C29 H29A 0.9900
C29 H29B 0.9900
N21 C31 1.363(11)
N22 C31 1.383(11)
N22 C33 1.429(11)
N22 C35 1.470(11)
N23 C34 1.412(11)
N24 C34 1.354(11)
N24 C33 1.455(11)
N24 C36 1.457(11)
N25 C37 1.281(12)
N25 C71 1.433(8)
N25 C38 1.486(11)
N26 C37 1.348(12)
N26 C41 1.457(11)
N26 C39 1.475(12)
N27 C40 1.375(12)
N27 C72 1.417(9)
N27 C38 1.490(11)
N28 C40 1.399(12)
N28 C39 1.412(12)
N28 C42 1.428(13)
N29 C43 1.404(11)
N29 C41 1.433(12)
N29 C44 1.448(12)
N30 C43 1.295(11)
N30 C45 1.437(12)
N30 C47 1.462(12)
N31 C46 1.382(12)
N31 C42 1.456(13)
N31 C44 1.457(12)
N32 C46 1.341(12)
N32 C45 1.465(12)
N32 C48 1.477(12)
N33 C49 1.253(11)
N33 C47 1.463(11)
N33 C50 1.493(11)
N34 C49 1.389(11)
N34 C53 1.392(11)
N34 C51 1.417(11)
N35 C52 1.337(12)
N35 C48 1.401(12)
N35 C50 1.470(12)
N36 C52 1.346(12)
N36 C54 1.447(12)
N36 C51 1.503(10)
N37 C55 1.337(12)
N37 C53 1.434(11)
N37 C56 1.452(11)
N38 C55 1.311(12)
N38 C59 1.465(12)
N38 C57 1.469(12)
N39 C58 1.356(12)
N39 C54 1.427(12)
N39 C56 1.472(11)
N40 C60 1.382(13)
N40 C58 1.423(13)
N40 C57 1.439(12)
N41 C61 1.368(11)
N41 C59 1.458(11)
N41 C62 1.488(12)
N42 C61 1.313(11)
N42 C63 1.384(11)
N42 C65 1.423(11)
N43 C64 1.374(12)
N43 C62 1.433(12)
N43 C60 1.487(13)
N44 C64 1.354(12)
N44 C66 1.411(12)
N44 C63 1.486(12)
N45 C67 1.235(11)
N45 C65 1.471(11)
N45 C68 1.477(11)
N46 C67 1.397(11)
N46 C71 1.419(8)
N46 C69 1.460(11)
N47 C70 1.304(12)
N47 C68 1.427(12)
N47 C66 1.440(12)
N48 C70 1.367(11)
N48 C69 1.471(11)
N48 C72 1.471(9)
N49 C73 1.337(13)
N49 C107 1.441(12)
N49 C74 1.514(18)
N50 C75 1.360(19)
N50 C77 1.468(16)
N50 C73 1.506(15)
N51 C76 1.29(2)
N51 C74 1.299(18)
N51 C108 1.434(13)
N52 C76 1.24(2)
N52 C78 1.422(14)
N52 C75 1.581(19)
N53 C79 1.341(13)
N53 C77 1.431(16)
N53 C80 1.508(15)
N54 C79 1.370(13)
N54 C81 1.409(14)
N54 C83 1.411(13)
N55 C82 1.400(13)
N55 C78 1.450(14)
N55 C80 1.485(15)
N56 C82 1.371(11)
N56 C84 1.429(12)
N56 C81 1.483(14)
N57 C85 1.242(14)
N57 C83 1.407(14)
N57 C86 1.500(12)
N58 C85 1.289(14)
N58 C89 1.396(19)
N58 C87 1.503(13)
N59 C88 1.403(12)
N59 C86 1.410(12)
N59 C84 1.410(12)
N60 C88 1.349(12)
N60 C90 1.392(13)
N60 C87 1.484(13)
N61 C91 1.368(16)
N61 C89 1.459(19)
N61 C92 1.552(16)
N62 C93 1.299(17)
N62 C95 1.487(17)
N62 C91 1.617(17)
N63 C94 1.311(13)
N63 C92 1.465(16)
N63 C90 1.484(13)
N64 C94 1.307(13)
N64 C96 1.339(14)
N64 C93 1.523(17)
N65 C98 1.397(18)
N65 C95 1.420(16)
N65 C97 1.445(13)
N66 C97 1.346(13)
N66 C101 1.432(13)
N66 C99 1.487(17)
N67 C98 1.352(18)
N67 C96 1.518(15)
N67 C100 1.530(18)
N68 C100 1.414(17)
N68 C102 1.485(19)
N68 C99 1.528(17)
N69 C103 1.292(12)
N69 C101 1.464(13)
N69 C104 1.527(13)
N70 C103 1.378(12)
N70 C107 1.423(12)
N70 C105 1.426(12)
N71 C106 1.289(13)
N71 C102 1.380(19)
N71 C104 1.455(13)
N72 C106 1.258(13)
N72 C108 1.430(13)
N72 C105 1.435(12)
N73 C109 1.352(10)
N73 C143 1.418(9)
N73 C110 1.438(11)
N74 C111 1.333(10)
N74 C109 1.449(10)
N74 C113 1.467(11)
N75 C112 1.364(10)
N75 C144 1.440(10)
N75 C110 1.445(11)
N76 C112 1.312(10)
N76 C114 1.472(10)
N76 C111 1.526(10)
N77 C115 1.385(10)
N77 C116 1.430(11)
N77 C113 1.468(11)
N78 C115 1.356(10)
N78 C119 1.436(10)
N78 C117 1.457(10)
N79 C118 1.376(10)
N79 C114 1.419(10)
N79 C116 1.523(11)
N80 C118 1.352(10)
N80 C117 1.385(10)
N80 C120 1.458(9)
N81 C121 1.319(10)
N81 C119 1.473(10)
N81 C122 1.525(9)
N82 C123 1.406(8)
N82 C121 1.410(9)
N82 C125 1.413(12)
N83 C124 1.325(11)
N83 C122 1.396(9)
N83 C120 1.470(9)
N84 C124 1.359(11)
N84 C126 1.460(10)
N84 C123 1.465(8)
N85 C127 1.400(9)
N85 C125 1.440(11)
N85 C128 1.494(10)
N86 C127 1.348(9)
N86 C129 1.401(10)
N86 C131 1.472(10)
N87 C130 1.286(12)
N87 C128 1.433(10)
N87 C126 1.463(9)
N88 C130 1.351(12)
N88 C132 1.445(10)
N88 C129 1.483(10)
N89 C133 1.377(11)
N89 C131 1.433(10)
N89 C134 1.445(10)
N90 C133 1.353(11)
N90 C135 1.387(10)
N90 C137 1.473(10)
N91 C136 1.278(10)
N91 C134 1.462(10)
N91 C132 1.473(10)
N92 C136 1.418(10)
N92 C138 1.446(11)
N92 C135 1.488(10)
N93 C139 1.379(11)
N93 C140 1.441(8)
N93 C137 1.455(10)
N94 C139 1.308(11)
N94 C141 1.423(8)
N94 C143 1.462(10)
N95 C138 1.358(12)
N95 C140 1.395(8)
N95 C142 1.465(10)
N96 C142 1.339(10)
N96 C144 1.418(10)
N96 C141 1.488(8)
N97 C145 1.198(12)
N97 C146 1.327(14)
N97 C179 1.409(15)
N98 C147 1.391(13)
N98 C149 1.429(9)
N98 C145 1.450(12)
N99 C148 1.327(16)
N99 C146 1.461(14)
N99 C180 1.570(16)
N100 C147 1.400(13)
N100 C150 1.482(12)
N100 C148 1.510(16)
N101 C151 1.366(9)
N101 C152 1.411(9)
N101 C149 1.487(9)
N102 C151 1.361(9)
N102 C155 1.386(9)
N102 C153 1.455(9)
N103 C154 1.375(10)
N103 C152 1.432(9)
N103 C150 1.438(12)
N104 C154 1.330(10)
N104 C153 1.419(9)
N104 C156 1.518(10)
N105 C157 1.346(10)
N105 C155 1.449(9)
N105 C158 1.466(10)
N106 C157 1.383(10)
N106 C159 1.441(10)
N106 C161 1.440(10)
N107 C160 1.319(10)
N107 C158 1.411(10)
N107 C156 1.445(9)
N108 C160 1.407(10)
N108 C159 1.416(10)
N108 C162 1.454(12)
N109 C163 1.317(10)
N109 C164 1.461(10)
N109 C161 1.503(10)
N110 C163 1.344(10)
N110 C167 1.415(10)
N110 C165 1.457(10)
N111 C166 1.370(10)
N111 C164 1.392(10)
N111 C162 1.476(12)
N112 C165 1.411(10)
N112 C166 1.416(10)
N112 C168 1.424(10)
N113 C169 1.330(10)
N113 C170 1.422(9)
N113 C167 1.477(10)
N114 C169 1.399(10)
N114 C171 1.413(8)
N114 C173 1.444(12)
N115 C168 1.389(10)
N115 C172 1.411(9)
N115 C170 1.445(9)
N116 C172 1.338(9)
N116 C171 1.441(8)
N116 C174 1.471(9)
N117 C175 1.433(11)
N117 C173 1.439(12)
N117 C176 1.450(11)
N118 C175 1.377(11)
N118 C179 1.385(15)
N118 C177 1.436(11)
N119 C174 1.383(9)
N119 C178 1.402(10)
N119 C176 1.465(10)
N120 C178 1.320(10)
N120 C180 1.333(16)
N120 C177 1.435(11)
C2 C3 1.535(12)
C2 H2 1.0000
C3 H3 1.0000
C5 H5A 0.9900
C5 H5B 0.9900
C6 H6A 0.9900
C6 H6B 0.9900
C8 H8 1.0000
C15 H15 1.0000
C17 H17A 0.9900
C17 H17B 0.9900
C18 H18A 0.9900
C18 H18B 0.9900
C20 C21 1.502(12)
C20 H20 1.0000
C21 H21 1.0000
C23 H23A 0.9900
C23 H23B 0.9900
C24 H24A 0.9900
C24 H24B 0.9900
C26 H26 1.0000
C33 H33 1.0000
C35 H35A 0.9900
C35 H35B 0.9900
C36 H36A 0.9900
C36 H36B 0.9900
C38 C39 1.543(12)
C38 H38 1.0000
C39 H39 1.0000
C41 H41A 0.9900
C41 H41B 0.9900
C42 H42A 0.9900
C42 H42B 0.9900
C44 C45 1.558(13)
C44 H44 1.0000
C45 H45 1.0000
C47 H47A 0.9900
C47 H47B 0.9900
C48 H48A 0.9900
C48 H48B 0.9900
C50 C51 1.548(12)
C50 H50 1.0000
C51 H51 1.0000
C53 H53A 0.9900
C53 H53B 0.9900
C54 H54A 0.9900
C54 H54B 0.9900
C56 C57 1.562(12)
C56 H56 1.0000
C57 H57 1.0000
C59 H59A 0.9900
C59 H59B 0.9900
C60 H60A 0.9900
C60 H60B 0.9900
C62 C63 1.625(12)
C62 H62 1.0000
C63 H63 1.0000
C65 H65A 0.9900
C65 H65B 0.9900
C66 H66A 0.9900
C66 H66B 0.9900
C68 C69 1.544(11)
C68 H68 1.0000
C69 H69 1.0000
C71 H71A 0.9900
C71 H71B 0.9900
C72 H72A 0.9900
C72 H72B 0.9900
C74 C75 1.54(3)
C74 H74 1.0000
C75 H75 1.0000
C77 H77A 0.9900
C77 H77B 0.9900
C78 H78A 0.9900
C78 H78B 0.9900
C80 C81 1.49(3)
C80 H80 1.0000
C81 H81 1.0000
C83 H83A 0.9900
C83 H83B 0.9900
C84 H84A 0.9900
C84 H84B 0.9900
C86 C87 1.562(18)
C86 H86 1.0000
C87 H87 1.0000
C89 H89A 0.9900
C89 H89B 0.9900
C90 H90A 0.9900
C90 H90B 0.9900
C92 C93 1.54(2)
C92 H92 1.0000
C93 H93 1.0000
C95 H95A 0.9900
C95 H95B 0.9900
C96 H96A 0.9900
C96 H96B 0.9900
C98 C99 1.59(2)
C98 H98 1.0000
C99 H99 1.0000
C101 H10A 0.9900
C101 H10B 0.9900
C102 H10C 0.9900
C102 H10D 0.9900
C104 C105 1.435(19)
C104 H104 1.0000
C105 H105 1.0000
C107 H10E 0.9900
C107 H10F 0.9900
C108 H10G 0.9900
C108 H10H 0.9900
C110 C111 1.536(15)
C110 H110 1.0000
C111 H111 1.0000
C113 H11C 0.9900
C113 H11D 0.9900
C114 H11E 0.9900
C114 H11F 0.9900
C116 C117 1.532(16)
C116 H116 1.0000
C117 H117 1.0000
C119 H11G 0.9900
C119 H11H 0.9900
C120 H12C 0.9900
C120 H12D 0.9900
C122 C123 1.551(13)
C122 H122 1.0000
C123 H123 1.0000
C125 H12E 0.9900
C125 H12F 0.9900
C126 H12G 0.9900
C126 H12H 0.9900
C128 C129 1.533(14)
C128 H128 1.0000
C129 H129 1.0000
C131 H13A 0.9900
C131 H13B 0.9900
C132 H13C 0.9900
C132 H13D 0.9900
C134 C135 1.525(14)
C134 H134 1.0000
C135 H135 1.0000
C137 H13E 0.9900
C137 H13F 0.9900
C138 H13G 0.9900
C138 H13H 0.9900
C140 C141 1.569(12)
C140 H140 1.0000
C141 H141 1.0000
C143 H14A 0.9900
C143 H14B 0.9900
C144 H14C 0.9900
C144 H14D 0.9900
C146 C147 1.697(19)
C146 H146 1.0000
C147 H147 1.0000
C149 H14E 0.9900
C149 H14F 0.9900
C150 H15A 0.9900
C150 H15B 0.9900
C152 C153 1.543(13)
C152 H152 1.0000
C153 H153 1.0000
C155 H15C 0.9900
C155 H15D 0.9900
C156 H15E 0.9900
C156 H15F 0.9900
C158 C159 1.614(14)
C158 H158 1.0000
C159 H159 1.0000
C161 H16A 0.9900
C161 H16B 0.9900
C162 H16C 0.9900
C162 H16D 0.9900
C164 C165 1.604(14)
C164 H164 1.0000
C165 H165 1.0000
C167 H16E 0.9900
C167 H16F 0.9900
C168 H16G 0.9900
C168 H16H 0.9900
C170 C171 1.550(13)
C170 H170 1.0000
C171 H171 1.0000
C173 H17C 0.9900
C173 H17D 0.9900
C174 H17E 0.9900
C174 H17F 0.9900
C176 C177 1.528(14)
C176 H176 1.0000
C177 H177 1.0000
C179 H17G 0.9900
C179 H17H 0.9900
C180 H18C 0.9900
C180 H18D 0.9900
